data_7114525
loop_
_publ_author_name
'Bocquet, Bernard'
'Bernardinelli, G\'erald'
'Ouali, Nadjet'
'Floquet, Sebastien'
'Renaud, Fabien'
'Hopfgartner, G\'erard'
'Piguet, Claude'

_publ_section_title
;
 The first self-assembled trimetallic lanthanide helicate: different
 coordination sites in symmetrical molecular architectures
;
_journal_coden_ASTM CHCOFS
_journal_issue 9
_journal_name_full
;
 Chemical Communications (Cambridge, United Kingdom)
;
_journal_page_first 930
_journal_page_last 931
_journal_paper_doi 10.1039/b201859d
_journal_year 2002
_chemical_formula_moiety
;
Eu3 (C63 H65 N13 O2)3 (C F3 S O3)9 (C2 H3 N)9 (H2 O)2 
;
_chemical_formula_sum 'C216 H226 Eu3 F27 N48 O35 S9'
_chemical_formula_weight 5312.3
_space_group_IT_number 2
_symmetry_cell_setting triclinic
_symmetry_space_group_name_Hall '-P 1'
_symmetry_space_group_name_H-M 'P -1'
_audit_conform_dict_name cif_core.dic
_audit_conform_dict_version 2.0.1
_audit_creation_date 2001-07-03
_audit_creation_method from_xtal_archive_file_using_CIFIO
_audit_update_record 2001-07-03
_cell_angle_alpha 96.885(5)
_cell_angle_beta 99.428(5)
_cell_angle_gamma 104.033(6)
_cell_formula_units_Z 2
_cell_length_a 14.9286(7)
_cell_length_b 21.7201(11)
_cell_length_c 39.2254(17)
_cell_measurement_reflns_used 8004
_cell_measurement_temperature 200
_cell_measurement_theta_max 26
_cell_measurement_theta_min 3.3
_cell_volume 12002.2(11)
_computing_cell_refinement 'CELL (Stoe & Cie, 1999)'
_computing_data_collection 'EXPOSE (Stoe & Cie, 1999)'
_computing_data_reduction 'XRED (Stoe & Cie, 1999)'
_computing_molecular_graphics xtal_gx3
_computing_publication_material xtal_CIFIO
_computing_structure_refinement xtal_CRYLSQ
_computing_structure_solution Multan_87
_diffrn_detector_area_resol_mean 6
_diffrn_measurement_device_type 'Stoe Ipds'
_diffrn_measurement_method \f
_diffrn_radiation_type 'Mo K\a'
_diffrn_radiation_wavelength .71073
_diffrn_reflns_av_R_equivalents .071
_diffrn_reflns_limit_h_max 18
_diffrn_reflns_limit_h_min -18
_diffrn_reflns_limit_k_max 26
_diffrn_reflns_limit_k_min -26
_diffrn_reflns_limit_l_max 48
_diffrn_reflns_limit_l_min -48
_diffrn_reflns_number .131723+06
_diffrn_reflns_theta_max 25.99
_diffrn_standards_decay_% 0
_exptl_absorpt_coefficient_mu .95
_exptl_absorpt_correction_T_max .8963
_exptl_absorpt_correction_T_min .7552
_exptl_absorpt_correction_type numerical
_exptl_absorpt_process_details 'XRED; Stoe & Cie, 1999'
_exptl_crystal_colour colorless
_exptl_crystal_density_diffrn 1.47
_exptl_crystal_density_meas ?
_exptl_crystal_description plate
_exptl_crystal_size_max .35
_exptl_crystal_size_mid .32
_exptl_crystal_size_min .12
_refine_diff_density_max 1.294
_refine_diff_density_min -1.624
_refine_ls_abs_structure_details none
_refine_ls_extinction_method none
_refine_ls_goodness_of_fit_ref 1.854
_refine_ls_hydrogen_treatment calculated
_refine_ls_number_parameters 3024
_refine_ls_number_reflns .240810+05
_refine_ls_R_factor_gt .055
_refine_ls_shift/su_max .203
_refine_ls_structure_factor_coef F
_refine_ls_weighting_details \w=1/[\s^2^(Fo)+0.0001(Fo^2^)]
_refine_ls_weighting_scheme calc
_refine_ls_wR_factor_ref .055
_reflns_number_gt .226160+05
_reflns_number_total .426770+05
_reflns_threshold_expression 'refl observed if Fo > 4.0 \s(Fo)'
_cod_data_source_file b201859d.txt
_cod_data_source_block fare
_cod_depositor_comments
;
The following automatic conversions were performed:

'_exptl_crystal_density_meas' value 'not_measured' was changed to '?'
- the value is perceived as not measured.

Automatic conversion script
Id: cif_fix_values 3008 2015-01-20 13:52:24Z robertas 
;
_cod_original_formula_sum 'C216 H226 N48 O35 F27 S9 Eu3'
_cod_database_code 7114525

loop_
_symmetry_equiv_pos_as_xyz
+x,+y,+z
-x,-y,-z

loop_
_atom_site_label
_atom_site_fract_x
_atom_site_fract_y
_atom_site_fract_z
_atom_site_U_iso_or_equiv
_atom_site_occupancy
_atom_site_adp_type
Eu1 .31666(3) -.002969(19) -.255919(11) .03305(18) 1.00000 Uani
Eu2 .36836(3) .32186(2) -.392394(12) .03672(19) 1.00000 Uani
Eu3 .26368(4) -.28655(2) -.103403(12) .0424(2) 1.00000 Uani
O1a .4921(4) .3840(3) -.41530(16) .044(3) 1.00000 Uani
O2a .1754(6) -.3028(3) -.05852(18) .063(4) 1.00000 Uani
N1a .4111(5) .0823(3) -.20132(18) .039(3) 1.00000 Uani
N2a .2724(5) .1027(3) -.24901(18) .039(3) 1.00000 Uani
N3a .2333(6) .1701(4) -.20902(19) .048(4) 1.00000 Uani
N4a .2806(5) .2009(3) -.41298(18) .041(3) 1.00000 Uani
N5a .2398(6) .1087(3) -.45141(18) .048(4) 1.00000 Uani
N6a .4261(5) .2591(3) -.44102(17) .040(3) 1.00000 Uani
N7a .6335(6) .3860(4) -.4293(3) .051(4) 1.00000 Uani
N8a .4493(5) -.0320(3) -.21452(17) .039(3) 1.00000 Uani
N9a .5853(5) -.0056(4) -.17466(19) .047(4) 1.00000 Uani
N10a .1967(5) -.3164(4) -.16952(19) .047(4) 1.00000 Uani
N11a .0842(6) -.3647(4) -.2169(2) .052(4) 1.00000 Uani
N12a .0835(6) -.3384(4) -.1232(3) .052(4) 1.00000 Uani
N13a .0635(9) -.3656(5) -.0379(3) .095(6) 1.00000 Uani
C1a .3834(7) .1354(4) -.1932(3) .043(4) 1.00000 Uani
C2a .4367(8) .1879(4) -.1684(3) .054(5) 1.00000 Uani
C3a .5235(8) .1848(5) -.1527(3) .064(5) 1.00000 Uani
C4a .5556(7) .1313(5) -.1598(3) .060(5) 1.00000 Uani
C5a .4973(7) .0795(4) -.1838(3) .045(4) 1.00000 Uani
C6a .2951(7) .1354(4) -.2156(3) .039(4) 1.00000 Uani
C7a .1930(6) .1198(4) -.2654(3) .042(4) 1.00000 Uani
C8a .1477(6) .1076(4) -.2997(3) .039(4) 1.00000 Uani
C9a .0732(6) .1320(4) -.3096(3) .042(4) 1.00000 Uani
C10a .0433(6) .1691(5) -.2840(3) .048(5) 1.00000 Uani
C11a .0879(7) .1837(5) -.2495(3) .055(5) 1.00000 Uani
C12a .1671(7) .1605(4) -.2399(3) .044(4) 1.00000 Uani
C13a .0228(6) .1203(4) -.3471(3) .047(4) 1.00000 Uani
C14a .0817(6) .1141(4) -.3748(3) .042(4) 1.00000 Uani
C15a .1579(6) .1647(4) -.3763(3) .042(4) 1.00000 Uani
C16a .2062(6) .1579(4) -.4037(3) .041(4) 1.00000 Uani
C17a .1806(7) .1009(4) -.4276(3) .046(4) 1.00000 Uani
C18a .1064(8) .0494(5) -.4263(3) .061(5) 1.00000 Uani
C19a .0573(7) .0574(5) -.3995(3) .053(5) 1.00000 Uani
C20a .2982(7) .1705(4) -.4422(3) .041(4) 1.00000 Uani
C21a .3726(7) .2016(4) -.4594(3) .046(4) 1.00000 Uani
C22a .3860(8) .1790(5) -.4926(3) .063(5) 1.00000 Uani
C23a .4528(8) .2179(5) -.5071(3) .067(6) 1.00000 Uani
C24a .5087(7) .2758(5) -.4879(3) .057(5) 1.00000 Uani
C25a .4947(6) .2945(4) -.4544(3) .044(4) 1.00000 Uani
C26a .5412(6) .3575(4) -.4319(3) .043(4) 1.00000 Uani
C27a .7033(7) .3546(5) -.4395(3) .064(5) 1.00000 Uani
C28a .7465(10) .3238(6) -.4111(4) .089(7) 1.00000 Uani
C29a .6720(7) .4527(5) -.4091(3) .063(5) 1.00000 Uani
C30a .6773(9) .5025(5) -.4326(4) .083(7) 1.00000 Uani
C31a .5130(6) .0146(4) -.1912(3) .042(4) 1.00000 Uani
C32a .4816(6) -.0864(4) -.2121(3) .043(4) 1.00000 Uani
C33a .4424(7) -.1502(5) -.2291(3) .049(5) 1.00000 Uani
C34a .4908(6) -.1952(4) -.2215(3) .044(4) 1.00000 Uani
C35a .5778(7) -.1769(5) -.1972(3) .054(5) 1.00000 Uani
C36a .6173(7) -.1142(5) -.1798(3) .058(5) 1.00000 Uani
C37a .5669(7) -.0704(5) -.1880(3) .050(5) 1.00000 Uani
C38a .4507(7) -.2655(5) -.2395(3) .055(5) 1.00000 Uani
C39a .3509(7) -.2958(4) -.2356(3) .047(4) 1.00000 Uani
C40a .3283(7) -.2898(4) -.2020(3) .049(4) 1.00000 Uani
C41a .2360(7) -.3163(4) -.1993(3) .048(4) 1.00000 Uani
C42a .1684(7) -.3466(4) -.2283(3) .048(5) 1.00000 Uani
C43a .1890(8) -.3542(5) -.2619(3) .062(5) 1.00000 Uani
C44a .2820(8) -.3283(5) -.2643(3) .055(5) 1.00000 Uani
C45a .1044(7) -.3439(4) -.1811(3) .047(5) 1.00000 Uani
C46a .0396(8) -.3458(4) -.1564(3) .056(5) 1.00000 Uani
C47a -.0573(8) -.3492(5) -.1662(4) .074(6) 1.00000 Uani
C48a -.1061(9) -.3440(6) -.1391(4) .086(7) 1.00000 Uani
C49a -.0639(9) -.3412(6) -.1054(4) .084(7) 1.00000 Uani
C50a .0311(8) -.3405(5) -.0980(3) .063(5) 1.00000 Uani
C51a .0916(8) -.3356(5) -.0633(3) .061(5) 1.00000 Uani
C52a -.0296(14) -.4126(9) -.0415(6) .158(13) 1.00000 Uani
C53a -.090(3) -.3941(18) -.0187(12) .211(16) .70000 Uiso
C53a' -.050(6) -.476(4) -.032(2) .16(3) .30000 Uiso
C54a .1331(14) -.3589(7) -.0044(4) .113(10) 1.00000 Uani
C55a .1942(15) -.4012(10) -.0069(5) .138(12) 1.00000 Uani
C56a .2308(8) .2120(5) -.1767(3) .062(5) 1.00000 Uani
C57a .2304(9) .1784(5) -.1445(3) .071(6) 1.00000 Uani
C58a .2363(8) .0573(5) -.4806(3) .069(6) 1.00000 Uani
C59a .1678(10) .0602(7) -.5128(3) .102(7) 1.00000 Uani
C60a .6681(7) .0278(5) -.1463(3) .056(5) 1.00000 Uani
C61a .7506(8) .0650(6) -.1603(3) .073(6) 1.00000 Uani
C62a -.0047(8) -.4052(5) -.2396(3) .062(5) 1.00000 Uani
C63a -.0193(11) -.4734(6) -.2380(5) .125(9) 1.00000 Uani
O1b .2938(5) .3291(3) -.44958(16) .050(3) 1.00000 Uani
O2b .3906(6) -.2834(3) -.05635(17) .063(4) 1.00000 Uani
N1b .4082(5) -.0607(3) -.29239(17) .040(3) 1.00000 Uani
N2b .4619(5) .0684(3) -.27379(17) .039(3) 1.00000 Uani
N3b .6168(5) .0745(4) -.26454(19) .045(4) 1.00000 Uani
N4b .2908(5) .3152(3) -.33920(18) .040(4) 1.00000 Uani
N5b .1763(5) .3241(4) -.30907(19) .045(4) 1.00000 Uani
N6b .1872(5) .3185(3) -.40198(18) .040(3) 1.00000 Uani
N7b .1690(7) .2941(4) -.4949(3) .064(5) 1.00000 Uani
N8b .2523(5) -.1262(3) -.27457(17) .037(3) 1.00000 Uani
N9b .2112(6) -.2044(4) -.3215(2) .054(4) 1.00000 Uani
N10b .1908(5) -.1884(3) -.11452(18) .040(3) 1.00000 Uani
N11b .1088(6) -.1346(4) -.0849(2) .050(4) 1.00000 Uani
N12b .3089(6) -.1911(3) -.0527(2) .045(4) 1.00000 Uani
N13b .4515(7) -.2633(4) .0016(3) .066(5) 1.00000 Uani
C1b .4963(6) -.0299(4) -.2944(3) .043(4) 1.00000 Uani
C2b .5504(7) -.0592(5) -.3136(3) .060(5) 1.00000 Uani
C3b .5111(8) -.1215(5) -.3313(3) .071(6) 1.00000 Uani
C4b .4219(8) -.1535(5) -.3291(3) .061(5) 1.00000 Uani
C5b .3705(7) -.1217(4) -.3100(3) .046(4) 1.00000 Uani
C6b .5273(6) .0361(4) -.2765(3) .043(4) 1.00000 Uani
C7b .5141(6) .1327(4) -.2604(3) .039(4) 1.00000 Uani
C8b .4820(6) .1879(4) -.2544(3) .042(4) 1.00000 Uani
C9b .5484(7) .2453(4) -.2400(3) .042(4) 1.00000 Uani
C10b .6436(7) .2470(4) -.2314(3) .049(5) 1.00000 Uani
C11b .6781(6) .1928(5) -.2381(3) .051(4) 1.00000 Uani
C12b .6101(6) .1358(4) -.2533(3) .041(4) 1.00000 Uani
C13b .5199(7) .3073(4) -.2313(3) .052(5) 1.00000 Uani
C14b .4250(7) .3103(4) -.2510(3) .042(4) 1.00000 Uani
C15b .4088(6) .3072(4) -.2873(3) .039(4) 1.00000 Uani
C16b .3229(6) .3130(4) -.3043(3) .040(4) 1.00000 Uani
C17b .2527(6) .3186(4) -.2853(3) .044(4) 1.00000 Uani
C18b .2653(7) .3205(5) -.2496(3) .053(5) 1.00000 Uani
C19b .3539(8) .3167(5) -.2327(3) .055(5) 1.00000 Uani
C20b .2045(6) .3233(4) -.3414(3) .037(4) 1.00000 Uani
C21b .1482(6) .3300(4) -.3746(3) .043(4) 1.00000 Uani
C22b .0665(7) .3508(5) -.3790(3) .051(5) 1.00000 Uani
C23b .0268(7) .3604(5) -.4108(3) .060(5) 1.00000 Uani
C24b .0678(7) .3486(5) -.4399(3) .060(5) 1.00000 Uani
C25b .1467(7) .3267(4) -.4341(3) .045(4) 1.00000 Uani
C26b .2056(7) .3165(5) -.4613(3) .051(5) 1.00000 Uani
C27b .0669(9) .2680(8) -.5111(4) .094(7) 1.00000 Uani
C28b .0333(11) .3076(11) -.5360(4) .149(12) 1.00000 Uani
C29b .2334(9) .2893(6) -.5194(3) .073(6) 1.00000 Uani
C30b .2773(12) .3529(8) -.5277(5) .114(10) 1.00000 Uani
C31b .2764(7) -.1505(4) -.3033(3) .044(4) 1.00000 Uani
C32b .1644(6) -.1690(4) -.2734(3) .038(4) 1.00000 Uani
C33b .1099(7) -.1695(4) -.2485(3) .040(4) 1.00000 Uani
C34b .0253(6) -.2176(4) -.2539(3) .045(4) 1.00000 Uani
C35b .0017(7) -.2654(5) -.2841(3) .056(5) 1.00000 Uani
C36b .0552(7) -.2656(5) -.3093(3) .059(5) 1.00000 Uani
C37b .1402(7) -.2184(4) -.3031(3) .046(4) 1.00000 Uani
C38b -.0417(7) -.2180(5) -.2292(3) .054(5) 1.00000 Uani
C39b -.0015(6) -.1948(4) -.1905(3) .046(4) 1.00000 Uani
C40b .0820(6) -.2039(4) -.1738(3) .040(4) 1.00000 Uani
C41b .1109(6) -.1839(4) -.1377(3) .040(4) 1.00000 Uani
C42b .0578(7) -.1527(4) -.1189(3) .048(5) 1.00000 Uani
C43b -.0276(7) -.1429(5) -.1350(3) .055(5) 1.00000 Uani
C44b -.0564(7) -.1650(5) -.1704(3) .056(5) 1.00000 Uani
C45b .1890(6) -.1558(4) -.0835(3) .041(4) 1.00000 Uani
C46b .2676(7) -.1426(4) -.0539(3) .048(5) 1.00000 Uani
C47b .3017(8) -.0835(4) -.0305(3) .052(5) 1.00000 Uani
C48b .3856(9) -.0767(5) -.0065(3) .060(5) 1.00000 Uani
C49b .4254(8) -.1270(5) -.0045(3) .057(5) 1.00000 Uani
C50b .3830(8) -.1842(4) -.0265(3) .050(5) 1.00000 Uani
C51b .4109(7) -.2467(5) -.0268(3) .052(5) 1.00000 Uani
C52b .4564(8) -.2354(5) .0380(3) .063(5) 1.00000 Uani
C53b .5560(9) -.2014(6) .0578(3) .077(6) 1.00000 Uani
C54b .4687(16) -.3281(11) -.0017(5) .144(13) 1.00000 Uani
C55b .5469(19) -.3236(9) -.0149(7) .183(17) 1.00000 Uani
C56b .7044(7) .0555(4) -.2578(3) .052(5) 1.00000 Uani
C57b .7736(7) .0781(5) -.2801(3) .063(5) 1.00000 Uani
C58b .0872(7) .3303(5) -.2990(3) .054(5) 1.00000 Uani
C59b .0918(7) .4008(5) -.2872(3) .063(5) 1.00000 Uani
C60b .2060(8) -.2386(5) -.3578(3) .066(6) 1.00000 Uani
C61b .2258(9) -.2999(6) -.3574(4) .075(6) 1.00000 Uani
C62b .0688(8) -.1128(5) -.0545(3) .067(6) 1.00000 Uani
C63b .0161(11) -.1678(7) -.0412(4) .106(8) 1.00000 Uani
O1c .3484(5) .4279(3) -.37747(17) .049(3) 1.00000 Uani
O2c .2243(5) -.4012(3) -.10527(19) .061(4) 1.00000 Uani
N1c .1333(5) -.0331(3) -.27322(18) .039(3) 1.00000 Uani
N2c .2450(5) -.0106(3) -.32179(16) .034(3) 1.00000 Uani
N3c .1383(5) -.0812(4) -.36522(18) .047(4) 1.00000 Uani
N4c .5088(5) .2805(3) -.36189(18) .040(3) 1.00000 Uani
N5c .6486(5) .2960(4) -.32478(19) .043(4) 1.00000 Uani
N6c .4985(5) .4021(3) -.34158(18) .042(4) 1.00000 Uani
N7c .3543(6) .5056(4) -.3325(3) .063(5) 1.00000 Uani
N8c .2216(5) -.0154(3) -.20653(17) .036(3) 1.00000 Uani
N9c .0968(5) -.0027(4) -.18322(18) .041(4) 1.00000 Uani
N10c .4153(6) -.2175(4) -.1185(2) .049(4) 1.00000 Uani
N11c .5724(6) -.2031(4) -.1011(2) .049(4) 1.00000 Uani
N12c .3782(6) -.3467(4) -.1241(2) .054(4) 1.00000 Uani
N13c .2003(7) -.4947(4) -.1407(3) .081(5) 1.00000 Uani
C1c .0907(6) -.0528(4) -.3079(3) .041(4) 1.00000 Uani
C2c -.0073(7) -.0662(5) -.3195(3) .057(5) 1.00000 Uani
C3c -.0613(8) -.0605(6) -.2947(3) .077(6) 1.00000 Uani
C4c -.0196(7) -.0431(6) -.2596(3) .062(5) 1.00000 Uani
C5c .0790(6) -.0291(4) -.2499(3) .039(4) 1.00000 Uani
C6c .1572(6) -.0501(4) -.3317(3) .040(4) 1.00000 Uani
C7c .2820(6) -.0141(4) -.3521(3) .041(4) 1.00000 Uani
C8c .3692(6) .0213(4) -.3576(3) .043(4) 1.00000 Uani
C9c .3884(7) .0086(4) -.3911(3) .043(4) 1.00000 Uani
C10c .3248(7) -.0383(5) -.4169(3) .051(5) 1.00000 Uani
C11c .2372(8) -.0724(5) -.4120(3) .054(5) 1.00000 Uani
C12c .2181(7) -.0582(4) -.3794(3) .044(4) 1.00000 Uani
C13c .4820(7) .0445(4) -.3989(3) .047(4) 1.00000 Uani
C14c .5280(6) .1102(4) -.3770(3) .045(4) 1.00000 Uani
C15c .4851(6) .1604(4) -.3813(3) .041(4) 1.00000 Uani
C16c .5325(6) .2219(4) -.3620(3) .037(4) 1.00000 Uani
C17c .6183(6) .2307(4) -.3396(3) .042(4) 1.00000 Uani
C18c .6600(7) .1807(5) -.3334(3) .054(5) 1.00000 Uani
C19c .6132(7) .1216(5) -.3530(3) .058(5) 1.00000 Uani
C20c .5812(6) .3232(4) -.3395(3) .040(4) 1.00000 Uani
C21c .5849(6) .3919(4) -.3332(3) .043(4) 1.00000 Uani
C22c .6652(6) .4419(5) -.3207(3) .051(5) 1.00000 Uani
C23c .6570(7) .5041(5) -.3178(3) .059(5) 1.00000 Uani
C24c .5708(7) .5155(4) -.3258(3) .057(5) 1.00000 Uani
C25c .4945(7) .4634(4) -.3370(3) .048(5) 1.00000 Uani
C26c .3931(7) .4660(5) -.3499(3) .054(5) 1.00000 Uani
C27c .3975(8) .5438(5) -.2969(4) .071(6) 1.00000 Uani
C28c .3520(11) .5175(7) -.2701(4) .103(8) 1.00000 Uani
C29c .2581(8) .5073(5) -.3474(4) .073(6) 1.00000 Uani
C30c .2545(9) .5413(7) -.3774(5) .109(9) 1.00000 Uani
C31c .1314(6) -.0142(4) -.2137(3) .037(4) 1.00000 Uani
C32c .2464(7) -.0054(4) -.1698(2) .037(4) 1.00000 Uani
C33c .3318(6) -.0031(4) -.1486(3) .041(4) 1.00000 Uani
C34c .3413(7) .0115(4) -.1121(3) .046(4) 1.00000 Uani
C35c .2632(8) .0207(5) -.0985(3) .051(5) 1.00000 Uani
C36c .1762(7) .0163(5) -.1191(3) .049(5) 1.00000 Uani
C37c .1697(7) .0028(4) -.1557(3) .046(4) 1.00000 Uani
C38c .4342(7) .0186(4) -.0882(3) .047(4) 1.00000 Uani
C39c .4753(7) -.0398(4) -.0920(3) .046(4) 1.00000 Uani
C40c .4172(6) -.1008(4) -.1061(3) .042(4) 1.00000 Uani
C41c .4568(7) -.1527(4) -.1072(3) .044(4) 1.00000 Uani
C42c .5534(7) -.1432(5) -.0957(3) .049(5) 1.00000 Uani
C43c .6134(7) -.0807(5) -.0814(3) .050(4) 1.00000 Uani
C44c .5730(7) -.0307(5) -.0802(3) .052(5) 1.00000 Uani
C45c .4853(7) -.2459(5) -.1145(3) .050(5) 1.00000 Uani
C46c .4666(7) -.3164(5) -.1239(3) .059(5) 1.00000 Uani
C47c .5330(8) -.3489(5) -.1313(4) .079(6) 1.00000 Uani
C48c .5069(10) -.4155(6) -.1358(5) .102(8) 1.00000 Uani
C49c .4162(8) -.4477(5) -.1347(4) .084(7) 1.00000 Uani
C50c .3521(7) -.4122(5) -.1302(3) .063(5) 1.00000 Uani
C51c .2533(7) -.4386(4) -.1255(3) .055(5) 1.00000 Uani
C52c .2196(16) -.5325(9) -.1758(10) .25(3) 1.00000 Uani
C53c .235(2) -.579(3) -.1611(7) .39(3) 1.00000 Uani
C54c .0993(15) -.5145(6) -.1361(6) .128(12) 1.00000 Uani
C55c .1053(13) -.5363(9) -.1042(8) .167(15) 1.00000 Uani
C56c .0577(7) -.1358(4) -.3837(3) .050(4) 1.00000 Uani
C57c -.0121(7) -.1184(5) -.4112(3) .057(5) 1.00000 Uani
C58c .7336(7) .3241(5) -.2971(3) .053(5) 1.00000 Uani
C59c .8231(7) .3410(5) -.3110(4) .068(6) 1.00000 Uani
C60c .0029(7) .0051(5) -.1793(3) .058(5) 1.00000 Uani
C61c -.0162(8) .0650(6) -.1914(4) .083(7) 1.00000 Uani
C62c .6630(7) -.2153(5) -.0874(3) .058(5) 1.00000 Uani
C63c .7306(7) -.2048(6) -.1124(4) .074(6) 1.00000 Uani
S1d .7840(5) .2251(3) .49799(15) .141(4) 1.00000 Uani
O1d .7038(13) .2026(6) .5194(4) .196(12) 1.00000 Uani
O2d .8191(14) .1758(9) .4874(4) .338(18) 1.00000 Uani
O3d .8502(8) .2810(6) .5148(3) .128(7) 1.00000 Uani
C1d .7206(10) .2383(7) .4604(4) .131(11) 1.00000 Uani
F1d .6495(9) .1832(6) .4440(4) .192(9) 1.00000 Uani
F2d .7745(10) .2540(8) .4391(3) .237(11) 1.00000 Uani
F3d .6784(8) .2814(5) .4688(3) .137(6) 1.00000 Uani
S1e .4857(3) .31421(13) .35585(9) .0739(15) 1.00000 Uani
O1e .5548(7) .3077(5) .3360(3) .111(6) 1.00000 Uani
O2e .4015(7) .2654(5) .3464(3) .114(6) 1.00000 Uani
O3e .4783(8) .3786(4) .3643(3) .118(7) 1.00000 Uani
C1e .5362(8) .3006(5) .3991(3) .080(7) 1.00000 Uani
F1e .6174(7) .3458(4) .4131(3) .112(5) 1.00000 Uani
F2e .5564(7) .2435(4) .3973(3) .118(5) 1.00000 Uani
F3e .4769(8) .3018(4) .4204(3) .137(6) 1.00000 Uani
S1f .2993(4) .3589(3) .23332(14) .123(3) 1.00000 Uani
O1f .2768(11) .3027(7) .2068(4) .197(11) 1.00000 Uani
O2f .3628(10) .3568(6) .2651(3) .166(8) 1.00000 Uani
O3f .2200(8) .3826(7) .2394(4) .184(10) 1.00000 Uani
C1f .3650(12) .4177(8) .2156(4) .152(14) 1.00000 Uani
F1f .3203(9) .4246(8) .1839(4) .218(10) 1.00000 Uani
F2f .4465(11) .3973(9) .2102(4) .267(15) 1.00000 Uani
F3f .3949(10) .4746(6) .2358(4) .190(9) 1.00000 Uani
S1g .2196(3) .09230(13) -.00732(7) .0664(13) 1.00000 Uani
O1g .3171(6) .0978(5) -.0061(3) .104(6) 1.00000 Uani
O2g .1595(7) .0368(4) -.03133(19) .087(5) 1.00000 Uani
O3g .1932(6) .1017(4) .02594(18) .081(4) 1.00000 Uani
C1g .1983(9) .1592(6) -.0272(3) .087(7) 1.00000 Uani
F1g .2493(9) .2142(4) -.0084(3) .168(8) 1.00000 Uani
F2g .2171(6) .1576(4) -.0591(2) .105(5) 1.00000 Uani
F3g .1093(7) .1596(5) -.0297(3) .140(7) 1.00000 Uani
S1h .0484(2) .69182(12) .21631(8) .0647(13) 1.00000 Uani
O1h -.0502(7) .6719(5) .2140(3) .111(5) 1.00000 Uani
O2h .0930(11) .6438(6) .2147(3) .168(10) 1.00000 Uani
O3h .0952(6) .7455(4) .2435(3) .087(5) 1.00000 Uani
C1h .0576(8) .7238(5) .1762(3) .077(6) 1.00000 Uani
F1h .0166(10) .7698(5) .1741(3) .171(9) 1.00000 Uani
F2h .0195(6) .6795(4) .14818(18) .106(5) 1.00000 Uani
F3h .1443(7) .7475(6) .1739(3) .170(7) 1.00000 Uani
S1i 1.04007(19) .47744(12) .34978(8) .0609(12) 1.00000 Uani
O1i 1.011(4) .5332(15) .3532(8) .22(4) .50000 Uani
O2i 1.1315(15) .487(2) .3443(7) .17(3) .50000 Uani
O3i .975(3) .4269(13) .3285(6) .22(3) .50000 Uani
C1i 1.0392(8) .4527(5) .3926(3) .084(8) 1.00000 Uani
F1i 1.084(3) .5069(11) .4164(5) .151(18) .50000 Uani
F2i 1.092(3) .4155(19) .3992(8) .16(3) .50000 Uani
F3i .9624(13) .432(3) .4003(8) .21(3) .50000 Uani
O1i' 1.0910(15) .5409(8) .3580(6) .099(11) .50000 Uani
O2i' 1.0834(16) .4368(10) .3321(6) .093(12) .50000 Uani
O3i' .9460(11) .4672(9) .3324(5) .074(9) .50000 Uani
F1i' .9916(18) .4814(11) .4102(5) .109(12) .50000 Uani
F2i' 1.1164(12) .4544(13) .4099(7) .113(15) .50000 Uani
F3i' .9843(17) .3885(7) .3854(5) .101(12) .50000 Uani
S1j .2424(3) .83048(15) .06102(10) .0827(17) 1.00000 Uani
O1j .2478(19) .7983(12) .0289(7) .073(11) .50000 Uani
O2j .2434(15) .8952(8) .0611(7) .118(14) .50000 Uani
O3j .3013(15) .8189(11) .0894(6) .120(13) .50000 Uani
C1j .1209(13) .7926(9) .0673(5) .084(8) .50000 Uiso
F1j .0574(12) .7929(10) .0385(7) .150(14) .50000 Uani
F2j .1017(15) .8213(10) .0950(6) .179(15) .50000 Uani
F3j .116(3) .734(3) .0710(10) .34(5) .50000 Uani
O1j' .224(3) .8057(15) .0222(9) .116(16) .50000 Uani
O2j' .191(3) .8769(16) .0699(8) .24(4) .50000 Uani
O3j' .3434(12) .8585(8) .0770(5) .086(9) .50000 Uani
C1j' .2085(14) .7630(10) .0820(5) .131(13) .50000 Uiso
F1j' .1117(16) .7304(7) .0689(5) .106(14) .50000 Uani
F2j' .2220(17) .7846(11) .1170(5) .202(17) .50000 Uani
F3j' .2612(16) .7234(9) .0771(5) .160(14) .50000 Uani
S1k .2516(3) .04484(16) .37641(13) .107(3) 1.00000 Uani
O1k .3064(13) .0060(8) .3726(5) .120(6) .60000 Uiso
O2k .1612(12) .0218(7) .3848(5) .081(6) .60000 Uiso
O3k .2597(13) .0746(9) .3391(5) .116(6) .60000 Uiso
C1k .3096(15) .1013(10) .4090(6) .29(3) .60000 Uiso
F1k .2626(15) .1511(10) .4148(6) .161(9) .60000 Uiso
F2k .3963(14) .1311(9) .4059(5) .165(7) .60000 Uiso
F3k .3137(18) .0612(12) .4352(7) .240(11) .60000 Uiso
O1k' .2713(18) .0306(13) .3430(8) .133(10) .40000 Uiso
O2k' .3026(18) .0201(11) .4011(7) .118(8) .40000 Uiso
O3k' .1520(13) .0291(8) .3736(5) .048(5) .40000 Uiso
C1k' .2851(10) .1305(7) .3932(4) .035(5) .40000 Uiso
F1k' .2723(10) .1379(7) .4280(4) .055(4) .40000 Uiso
F2k' .2347(13) .1572(8) .3743(5) .104(6) .40000 Uiso
F3k' .3674(9) .1600(6) .3951(4) .051(3) .40000 Uiso
S1l .5129(5) .6233(2) .11606(14) .155(4) 1.00000 Uani
O1l .5133(14) .5661(9) .0989(6) .119(7) .50000 Uiso
O2l .498(2) .6692(13) .0928(8) .174(11) .50000 Uiso
O3l .601(3) .6531(14) .1429(9) .202(15) .50000 Uiso
C1l .3983(15) .5986(10) .1325(6) .20000 .50000 Uiso
F1l .3305(19) .5590(12) .1064(7) .20000 .50000 Uiso
F2l .3655(16) .6479(11) .1421(7) .175(9) .50000 Uiso
F3l .4118(18) .5633(12) .1584(7) .20000 .50000 Uiso
O1l' .513(3) .5883(18) .1402(10) .112(14) .25000 Uiso
O2l' .409(4) .613(3) .0871(12) .20000 .25000 Uiso
O3l' .547(3) .6858(19) .1298(12) .17(3) .25000 Uiso
C1l' .5994(15) .6067(10) .0837(6) .20000 .50000 Uiso
F1l' .612(4) .646(3) .0613(12) .20000 .25000 Uiso
F2l' .562(4) .547(2) .0659(13) .20000 .25000 Uiso
F3l' .690(3) .610(3) .1037(11) .20000 .25000 Uiso
O1l'' .5554(18) .6626(12) .1454(7) .054(7) .25000 Uiso
O2l'' .482(3) .5596(14) .1243(8) .079(9) .25000 Uiso
O3l'' .437(4) .647(2) .0942(11) .18(3) .25000 Uiso
F1l'' .540(3) .583(3) .0519(11) .20000 .25000 Uiso
F2l'' .648(3) .5611(17) .0908(10) .132(12) .25000 Uiso
F3l'' .667(4) .6668(19) .0803(13) .20000 .25000 Uiso
N1m .1213(9) -.2241(6) .3715(4) .106(4) 1.00000 Uiso
C1m .1695(13) -.1851(8) .3892(5) .114(5) 1.00000 Uiso
C2m .2461(17) -.1326(11) .4145(7) .175(9) 1.00000 Uiso
N1n .2249(8) .0794(6) .2363(3) .092(3) 1.00000 Uiso
C1n .2608(9) .1274(6) .2515(4) .075(4) 1.00000 Uiso
C2n .3114(14) .1881(8) .2715(5) .132(6) 1.00000 Uiso
N1o .8486(18) .5351(12) .4818(7) .228(10) 1.00000 Uiso
C1o .8609(17) .4850(13) .4821(6) .159(8) 1.00000 Uiso
C2o .8556(19) .4232(14) .4781(8) .202(11) 1.00000 Uiso
N1p .1179(11) .2664(7) .3846(4) .131(5) 1.00000 Uiso
C1p .1694(12) .2955(8) .3696(5) .109(5) 1.00000 Uiso
C2p .2264(12) .3373(7) .3524(5) .112(5) 1.00000 Uiso
N1q .5427(14) .4228(9) .4893(6) .181(7) 1.00000 Uiso
C1q .5687(13) .4549(9) .4690(5) .122(6) 1.00000 Uiso
C2q .5846(11) .4948(7) .4447(5) .106(5) 1.00000 Uiso
N1r .2715(15) .3595(10) .0784(6) .184(8) 1.00000 Uiso
C1r .2930(17) .3978(13) .0682(7) .161(9) 1.00000 Uiso
C2r .322(3) .4529(18) .0524(11) .277(16) 1.00000 Uiso
N1s .1346(10) .0249(6) .1087(4) .115(4) 1.00000 Uiso
C1s .1070(10) -.0006(6) .0811(4) .085(4) 1.00000 Uiso
C2s .0794(10) -.0303(6) .0450(4) .093(4) 1.00000 Uiso
N1t -.0513(12) .0842(7) .4938(5) .140(5) 1.00000 Uiso
C1t -.0441(13) .1168(8) .5189(5) .119(6) 1.00000 Uiso
C2t -.0328(16) .1614(10) .5497(6) .159(8) 1.00000 Uiso
N1u .119(3) .4987(15) .1371(10) .151(11) .50000 Uiso
C1u .168(3) .5216(15) .1664(10) .109(10) .50000 Uiso
C2u .230(3) .5475(15) .2002(9) .115(10) .50000 Uiso
N1v .135(4) .571(3) .0787(15) .24(3) .50000 Uiso
C1v .175(4) .614(3) .0938(14) .168(17) .50000 Uiso
C2v .252(5) .662(3) .1208(17) .23(3) .50000 Uiso
O1w .4000(12) .0298(7) .4711(5) .083(5) .50000 Uiso
O2w .5733(17) .0788(11) .5040(7) .137(8) .50000 Uiso
O3w -.142(3) .6956(14) .0726(9) .183(11) .50000 Uiso
O4w .722(3) .5972(16) .0472(10) .212(14) .50000 Uiso
H2a .41363 .22556 -.16263 .05000 1.00000 Uiso
H3a .56374 .22158 -.13537 .05000 1.00000 Uiso
H4a .61874 .12984 -.14821 .05000 1.00000 Uiso
H8a .16896 .08167 -.31721 .05000 1.00000 Uiso
H10a -.01220 .18467 -.29100 .05000 1.00000 Uiso
H11a .06631 .20959 -.23210 .05000 1.00000 Uiso
H131a -.02758 .08034 -.35087 .05000 1.00000 Uiso
H132a -.00442 .15634 -.35053 .05000 1.00000 Uiso
H15a .17706 .20416 -.35873 .05000 1.00000 Uiso
H18a .09000 .00915 -.44315 .05000 1.00000 Uiso
H19a .00343 .02214 -.39799 .05000 1.00000 Uiso
H22a .34910 .13646 -.50529 .05000 1.00000 Uiso
H23a .45957 .20431 -.53106 .05000 1.00000 Uiso
H24a .55678 .30300 -.49777 .05000 1.00000 Uiso
H271a .67257 .32100 -.45989 .05000 1.00000 Uiso
H272a .75364 .38668 -.44572 .05000 1.00000 Uiso
H281a .77781 .35724 -.39068 .05000 1.00000 Uiso
H282a .69674 .29156 -.40485 .05000 1.00000 Uiso
H283a .79383 .30258 -.41793 .05000 1.00000 Uiso
H291a .63117 .46022 -.39277 .05000 1.00000 Uiso
H292a .73555 .45696 -.39584 .05000 1.00000 Uiso
H301a .71844 .49480 -.44888 .05000 1.00000 Uiso
H302a .61405 .49806 -.44580 .05000 1.00000 Uiso
H303a .70286 .54603 -.41930 .05000 1.00000 Uiso
H33a .38207 -.16267 -.24590 .05000 1.00000 Uiso
H35a .61117 -.20956 -.19242 .05000 1.00000 Uiso
H36a .67708 -.10162 -.16301 .05000 1.00000 Uiso
H381a .45079 -.26731 -.26458 .05000 1.00000 Uiso
H382a .49132 -.29053 -.22945 .05000 1.00000 Uiso
H40a .37637 -.26727 -.18124 .05000 1.00000 Uiso
H43a .14040 -.37687 -.28240 .05000 1.00000 Uiso
H44a .29900 -.33325 -.28749 .05000 1.00000 Uiso
H47a -.08840 -.35513 -.19068 .05000 1.00000 Uiso
H48a -.17148 -.34164 -.14455 .05000 1.00000 Uiso
H49a -.09887 -.34034 -.08645 .05000 1.00000 Uiso
H521a -.06467 -.41703 -.06605 .05000 .70000 Uiso
H522a -.01978 -.45429 -.03788 .05000 .70000 Uiso
H521a' -.06621 -.38874 -.02963 .05000 .30000 Uiso
H522a' -.05543 -.42012 -.06728 .05000 .30000 Uiso
H531a -.05316 -.38908 .00660 .05000 .70000 Uiso
H532a -.09805 -.35181 -.02158 .05000 .70000 Uiso
H533a -.14928 -.42455 -.02019 .05000 .70000 Uiso
H531a' -.01946 -.49915 -.04507 .05000 .30000 Uiso
H532a' -.03024 -.46776 -.00742 .05000 .30000 Uiso
H533a' -.11712 -.50633 -.03544 .05000 .30000 Uiso
H541a .17153 -.31431 .00177 .05000 1.00000 Uiso
H542a .09771 -.36949 .01415 .05000 1.00000 Uiso
H551a .15637 -.44614 -.01314 .05000 1.00000 Uiso
H552a .23019 -.39096 -.02552 .05000 1.00000 Uiso
H553a .24050 -.39726 .01484 .05000 1.00000 Uiso
H561a .28701 .24858 -.17156 .05000 1.00000 Uiso
H562a .17425 .22715 -.18054 .05000 1.00000 Uiso
H571a .17437 .14170 -.14955 .05000 1.00000 Uiso
H572a .28714 .16313 -.14057 .05000 1.00000 Uiso
H573a .22919 .20605 -.12304 .05000 1.00000 Uiso
H581a .29906 .06356 -.48631 .05000 1.00000 Uiso
H582a .21657 .01549 -.47354 .05000 1.00000 Uiso
H591a .10477 .05380 -.50742 .05000 1.00000 Uiso
H592a .18726 .10186 -.52018 .05000 1.00000 Uiso
H593a .16515 .02606 -.53237 .05000 1.00000 Uiso
H601a .64959 .05798 -.13008 .05000 1.00000 Uiso
H602a .68869 -.00438 -.13383 .05000 1.00000 Uiso
H611a .76910 .03484 -.17670 .05000 1.00000 Uiso
H612a .72999 .09720 -.17294 .05000 1.00000 Uiso
H613a .80507 .08694 -.14178 .05000 1.00000 Uiso
H621a -.05760 -.39131 -.23236 .05000 1.00000 Uiso
H622a -.00336 -.39904 -.26392 .05000 1.00000 Uiso
H631a .03335 -.48729 -.24522 .05000 1.00000 Uiso
H632a -.02090 -.47955 -.21366 .05000 1.00000 Uiso
H633a -.07825 -.50030 -.25302 .05000 1.00000 Uiso
H2b .61516 -.03641 -.31440 .05000 1.00000 Uiso
H3b .54728 -.14250 -.34527 .05000 1.00000 Uiso
H4b .39432 -.19795 -.34082 .05000 1.00000 Uiso
H8b .41477 .18547 -.26033 .05000 1.00000 Uiso
H10b .68862 .28787 -.21996 .05000 1.00000 Uiso
H11b .74552 .19516 -.23242 .05000 1.00000 Uiso
H131b .51907 .31370 -.20619 .05000 1.00000 Uiso
H132b .56823 .34275 -.23622 .05000 1.00000 Uiso
H15b .45717 .30093 -.30039 .05000 1.00000 Uiso
H18b .21545 .32329 -.23665 .05000 1.00000 Uiso
H19b .36627 .31894 -.20725 .05000 1.00000 Uiso
H22b .03717 .35844 -.35885 .05000 1.00000 Uiso
H23b -.02978 .37583 -.41352 .05000 1.00000 Uiso
H24b .04035 .35490 -.46313 .05000 1.00000 Uiso
H271b .05666 .22456 -.52365 .05000 1.00000 Uiso
H272b .03088 .26697 -.49234 .05000 1.00000 Uiso
H281b .04265 .35098 -.52343 .05000 1.00000 Uiso
H282b .06842 .30857 -.55474 .05000 1.00000 Uiso
H283b -.03481 .29035 -.54662 .05000 1.00000 Uiso
H291b .28326 .27106 -.50873 .05000 1.00000 Uiso
H292b .19798 .26094 -.54125 .05000 1.00000 Uiso
H301b .22871 .37120 -.53841 .05000 1.00000 Uiso
H302b .31398 .38131 -.50590 .05000 1.00000 Uiso
H303b .32098 .34984 -.54391 .05000 1.00000 Uiso
H33b .12980 -.13666 -.22725 .05000 1.00000 Uiso
H35b -.05628 -.30014 -.28718 .05000 1.00000 Uiso
H36b .03481 -.29778 -.33076 .05000 1.00000 Uiso
H381b -.08234 -.19043 -.23671 .05000 1.00000 Uiso
H382b -.08044 -.26218 -.23172 .05000 1.00000 Uiso
H40b .11995 -.22435 -.18727 .05000 1.00000 Uiso
H43b -.06409 -.12145 -.12148 .05000 1.00000 Uiso
H44b -.11661 -.16030 -.18225 .05000 1.00000 Uiso
H47b .26912 -.04961 -.03079 .05000 1.00000 Uiso
H48b .41594 -.03527 .00873 .05000 1.00000 Uiso
H49b .48406 -.12186 .01234 .05000 1.00000 Uiso
H521b .41795 -.20473 .03792 .05000 1.00000 Uiso
H522b .42995 -.27036 .05029 .05000 1.00000 Uiso
H531b .59367 -.23193 .05786 .05000 1.00000 Uiso
H532b .58166 -.16630 .04549 .05000 1.00000 Uiso
H533b .55827 -.18248 .08207 .05000 1.00000 Uiso
H541b .48336 -.33855 .02171 .05000 1.00000 Uiso
H542b .41817 -.35855 -.01667 .05000 1.00000 Uiso
H551b .53970 -.31186 -.03923 .05000 1.00000 Uiso
H552b .60489 -.29186 -.00085 .05000 1.00000 Uiso
H553b .56439 -.36608 -.01810 .05000 1.00000 Uiso
H561b .73511 .07223 -.23329 .05000 1.00000 Uiso
H562b .68838 .00824 -.26166 .05000 1.00000 Uiso
H571b .74340 .06137 -.30459 .05000 1.00000 Uiso
H572b .79012 .12535 -.27623 .05000 1.00000 Uiso
H573b .83278 .06535 -.27553 .05000 1.00000 Uiso
H581b .03503 .31257 -.31914 .05000 1.00000 Uiso
H582b .07602 .30658 -.27970 .05000 1.00000 Uiso
H591b .14389 .41847 -.26694 .05000 1.00000 Uiso
H592b .10291 .42446 -.30637 .05000 1.00000 Uiso
H593b .03292 .40481 -.28040 .05000 1.00000 Uiso
H601b .14234 -.24509 -.37152 .05000 1.00000 Uiso
H602b .25181 -.21145 -.36878 .05000 1.00000 Uiso
H611b .28978 -.29350 -.34375 .05000 1.00000 Uiso
H612b .18030 -.32713 -.34649 .05000 1.00000 Uiso
H613b .22268 -.32237 -.38111 .05000 1.00000 Uiso
H621b .12105 -.08711 -.03561 .05000 1.00000 Uiso
H622b .02701 -.08673 -.06179 .05000 1.00000 Uiso
H631b -.03564 -.19385 -.05988 .05000 1.00000 Uiso
H632b .05840 -.19423 -.03370 .05000 1.00000 Uiso
H633b -.00974 -.15371 -.02112 .05000 1.00000 Uiso
H2c -.03566 -.07945 -.34434 .05000 1.00000 Uiso
H3c -.12999 -.06895 -.30186 .05000 1.00000 Uiso
H4c -.05794 -.03993 -.24174 .05000 1.00000 Uiso
H8c .41402 .05305 -.33901 .05000 1.00000 Uiso
H10c .34266 -.04741 -.43973 .05000 1.00000 Uiso
H11c .19284 -.10458 -.43058 .05000 1.00000 Uiso
H131c .52591 .01785 -.39528 .05000 1.00000 Uiso
H132c .47092 .04994 -.42363 .05000 1.00000 Uiso
H15c .42427 .15300 -.39706 .05000 1.00000 Uiso
H18c .71859 .18779 -.31642 .05000 1.00000 Uiso
H19c .64046 .08542 -.35020 .05000 1.00000 Uiso
H22c .72675 .43303 -.31415 .05000 1.00000 Uiso
H23c .71386 .54038 -.30965 .05000 1.00000 Uiso
H24c .56373 .55946 -.32351 .05000 1.00000 Uiso
H271c .46399 .54456 -.29153 .05000 1.00000 Uiso
H272c .39214 .58817 -.29706 .05000 1.00000 Uiso
H281c .28467 .51722 -.27536 .05000 1.00000 Uiso
H282c .35653 .47361 -.26983 .05000 1.00000 Uiso
H283c .37961 .54299 -.24654 .05000 1.00000 Uiso
H291c .21884 .46264 -.35494 .05000 1.00000 Uiso
H292c .23317 .52875 -.32918 .05000 1.00000 Uiso
H301c .29359 .58525 -.36977 .05000 1.00000 Uiso
H302c .27925 .51915 -.39553 .05000 1.00000 Uiso
H303c .19012 .54179 -.38726 .05000 1.00000 Uiso
H33c .38431 -.01141 -.15889 .05000 1.00000 Uiso
H35c .26987 .03012 -.07299 .05000 1.00000 Uiso
H36c .12294 .02245 -.10897 .05000 1.00000 Uiso
H381c .48018 .05545 -.09292 .05000 1.00000 Uiso
H382c .42603 .02645 -.06401 .05000 1.00000 Uiso
H40c .34948 -.10741 -.11509 .05000 1.00000 Uiso
H43c .68117 -.07412 -.07294 .05000 1.00000 Uiso
H44c .61322 .01275 -.07068 .05000 1.00000 Uiso
H47c .59625 -.32529 -.13304 .05000 1.00000 Uiso
H48c .55295 -.43953 -.13985 .05000 1.00000 Uiso
H49c .39751 -.49463 -.13711 .05000 1.00000 Uiso
H521c .16476 -.54588 -.19395 .05000 1.00000 Uiso
H522c .27435 -.50868 -.18269 .05000 1.00000 Uiso
H531c .29107 -.56860 -.14140 .05000 1.00000 Uiso
H532c .18148 -.60580 -.15266 .05000 1.00000 Uiso
H533c .24821 -.60506 -.18166 .05000 1.00000 Uiso
H541c .07175 -.47750 -.13591 .05000 1.00000 Uiso
H542c .06059 -.54875 -.15550 .05000 1.00000 Uiso
H551c .13172 -.57273 -.10536 .05000 1.00000 Uiso
H552c .14288 -.50147 -.08577 .05000 1.00000 Uiso
H553c .03900 -.54850 -.10202 .05000 1.00000 Uiso
H561c .08311 -.16846 -.39526 .05000 1.00000 Uiso
H562c .02399 -.15372 -.36619 .05000 1.00000 Uiso
H571c -.03712 -.08580 -.39958 .05000 1.00000 Uiso
H572c .02200 -.10054 -.42865 .05000 1.00000 Uiso
H573c -.06502 -.15472 -.42337 .05000 1.00000 Uiso
H581c .72634 .36344 -.28404 .05000 1.00000 Uiso
H582c .73872 .29295 -.28126 .05000 1.00000 Uiso
H591c .83022 .30151 -.32398 .05000 1.00000 Uiso
H592c .81784 .37199 -.32677 .05000 1.00000 Uiso
H593c .87952 .35947 -.29254 .05000 1.00000 Uiso
H601c -.04564 -.03249 -.19334 .05000 1.00000 Uiso
H602c -.00158 .00683 -.15459 .05000 1.00000 Uiso
H611c .03245 .10239 -.17728 .05000 1.00000 Uiso
H612c -.01162 .06307 -.21603 .05000 1.00000 Uiso
H613c -.07798 .07005 -.18873 .05000 1.00000 Uiso
H621c .69190 -.18636 -.06517 .05000 1.00000 Uiso
H622c .65108 -.26012 -.08347 .05000 1.00000 Uiso
H631c .70151 -.23387 -.13482 .05000 1.00000 Uiso
H632c .74233 -.16011 -.11652 .05000 1.00000 Uiso
H633c .79105 -.21304 -.10349 .05000 1.00000 Uiso
H21m .22045 -.12214 .43874 .08000 1.00000 Uiso
H22m .25607 -.08841 .40231 .08000 1.00000 Uiso
H23m .30864 -.14679 .41929 .08000 1.00000 Uiso
H21n .38575 .19487 .27358 .08000 1.00000 Uiso
H22n .28917 .22628 .26032 .08000 1.00000 Uiso
H23n .29587 .18953 .29850 .08000 1.00000 Uiso
H21o .78371 .39765 .47540 .08000 1.00000 Uiso
H22o .88228 .41077 .45455 .08000 1.00000 Uiso
H23o .89879 .41494 .50090 .08000 1.00000 Uiso
H21p .29395 .36155 .37068 .08000 1.00000 Uiso
H22p .23944 .31109 .32981 .08000 1.00000 Uiso
H23p .19173 .37420 .34492 .08000 1.00000 Uiso
H21q .56679 .46721 .41875 .08000 1.00000 Uiso
H22q .54244 .52902 .44667 .08000 1.00000 Uiso
H23q .66025 .52169 .45070 .08000 1.00000 Uiso
H21r .39256 .48537 .06968 .08000 1.00000 Uiso
H22r .32966 .44664 .02707 .08000 1.00000 Uiso
H23r .27260 .48515 .05588 .08000 1.00000 Uiso
H21s .05041 -.08084 .04309 .08000 1.00000 Uiso
H22s .02790 -.00934 .03162 .08000 1.00000 Uiso
H23s .14138 -.02159 .03292 .08000 1.00000 Uiso
H21t .04336 .17968 .56183 .08000 1.00000 Uiso
H22t -.05966 .20253 .54299 .08000 1.00000 Uiso
H23t -.07061 .13834 .56824 .08000 1.00000 Uiso
H21u .19950 .56979 .21676 .08000 1.00000 Uiso
H22u .25390 .50624 .21012 .08000 1.00000 Uiso
H23u .29288 .57959 .19404 .08000 1.00000 Uiso

loop_
_atom_site_aniso_label
_atom_site_aniso_U_11
_atom_site_aniso_U_22
_atom_site_aniso_U_33
_atom_site_aniso_U_12
_atom_site_aniso_U_13
_atom_site_aniso_U_23
Eu1 .0283(3) .0368(3) .0320(3) .00594(17) .0078(2) .00094(17)
Eu2 .0305(3) .0392(3) .0406(3) .00770(18) .0083(3) .00905(19)
Eu3 .0432(3) .0376(3) .0417(3) .00849(19) .0061(3) -.00276(19)
O1a .034(4) .047(4) .055(4) .006(3) .017(3) .019(3)
O2a .072(5) .052(4) .056(5) -.000(4) .025(4) -.006(4)
N1a .038(4) .040(4) .043(5) .013(3) .017(4) .007(3)
N2a .034(4) .039(4) .044(5) .006(3) .012(4) -.002(3)
N3a .062(6) .042(4) .042(5) .018(4) .021(5) .001(4)
N4a .034(4) .045(4) .043(5) .005(3) .012(4) .007(3)
N5a .053(5) .040(4) .044(5) -.001(4) .016(4) .001(4)
N6a .038(4) .039(4) .039(4) .005(3) .005(4) .009(3)
N7a .038(5) .050(5) .061(6) .004(4) .010(4) .011(4)
N8a .033(4) .046(4) .038(4) .014(3) .008(4) .000(3)
N9a .036(4) .057(5) .048(5) .018(4) .004(4) .005(4)
N10a .036(4) .055(5) .044(5) .012(4) .004(4) -.008(4)
N11a .054(5) .047(5) .047(5) .011(4) -.003(5) -.006(4)
N12a .048(5) .038(4) .062(6) .003(4) .014(5) -.004(4)
N13a .114(10) .084(7) .067(7) -.018(7) .033(7) .007(6)
C1a .044(6) .050(5) .033(5) .005(4) .011(5) .007(4)
C2a .071(7) .041(5) .046(6) .012(5) .011(6) -.003(4)
C3a .068(8) .055(6) .052(7) .000(5) .002(6) -.010(5)
C4a .052(6) .057(6) .054(6) .004(5) -.014(6) .006(5)
C5a .040(5) .050(5) .040(5) .006(4) .006(5) .006(4)
C6a .051(6) .027(4) .038(5) .009(4) .013(5) -.000(4)
C7a .038(5) .038(5) .052(6) .010(4) .018(5) .008(4)
C8a .041(5) .035(5) .045(6) .015(4) .010(5) .011(4)
C9a .035(5) .042(5) .049(6) .005(4) .014(5) .014(4)
C10a .036(5) .058(6) .061(7) .024(4) .019(5) .022(5)
C11a .061(7) .065(6) .052(6) .038(5) .019(6) .010(5)
C12a .049(6) .046(5) .047(6) .018(4) .021(5) .012(4)
C13a .038(5) .047(5) .051(6) .004(4) .006(5) .014(4)
C14a .037(5) .050(5) .037(5) .005(4) .007(5) .016(4)
C15a .034(5) .043(5) .044(5) .003(4) .004(5) .013(4)
C16a .036(5) .046(5) .036(5) .001(4) .004(5) .011(4)
C17a .041(5) .044(5) .042(5) -.007(4) .009(5) .001(4)
C18a .068(7) .045(5) .060(7) -.001(5) .020(6) -.001(5)
C19a .047(6) .058(6) .044(6) -.005(5) .012(5) .008(5)
C20a .040(5) .044(5) .038(5) .007(4) .005(5) .014(4)
C21a .040(5) .052(5) .046(6) .007(4) .012(5) .010(4)
C22a .073(7) .055(6) .054(6) .000(5) .025(6) -.005(5)
C23a .079(8) .060(6) .058(7) .002(6) .036(6) -.003(5)
C24a .053(6) .056(6) .059(6) -.001(5) .027(6) .009(5)
C25a .040(5) .052(5) .042(5) .007(4) .017(5) .012(4)
C26a .036(5) .047(5) .056(6) .008(4) .027(5) .027(4)
C27a .038(6) .084(7) .068(7) .012(5) .016(6) .011(6)
C28a .079(9) .103(9) .095(10) .035(7) .030(8) .014(8)
C29a .045(6) .072(7) .057(7) -.009(5) .004(6) .010(5)
C30a .075(8) .060(7) .091(9) -.003(6) -.011(8) .007(6)
C31a .030(5) .056(6) .040(5) .010(4) .006(5) .008(4)
C32a .043(5) .055(6) .037(5) .021(4) .017(5) .007(4)
C33a .047(6) .058(6) .045(6) .020(5) .006(5) .005(5)
C34a .041(5) .053(5) .046(6) .022(4) .014(5) .009(4)
C35a .045(6) .073(7) .050(6) .026(5) .007(5) .012(5)
C36a .043(6) .077(7) .058(7) .025(5) .006(6) .013(6)
C37a .032(5) .076(7) .043(6) .018(5) .005(5) .008(5)
C38a .060(7) .063(6) .047(6) .023(5) .015(6) .008(5)
C39a .056(6) .045(5) .044(6) .028(5) .007(5) .000(4)
C40a .045(6) .053(5) .041(6) .017(4) -.001(5) -.009(4)
C41a .048(6) .048(5) .048(6) .016(4) .008(5) -.001(4)
C42a .039(5) .051(6) .048(6) .010(4) .001(5) -.007(5)
C43a .070(7) .067(7) .045(6) .027(6) -.003(6) -.008(5)
C44a .066(7) .058(6) .048(6) .029(5) .015(6) .001(5)
C45a .043(6) .043(5) .053(6) .011(4) .008(5) .003(4)
C46a .058(7) .041(5) .067(7) .007(5) .020(6) -.001(5)
C47a .039(6) .075(7) .099(9) .009(5) .014(7) -.005(6)
C48a .048(7) .095(9) .106(11) .005(6) .022(8) .003(8)
C49a .055(8) .106(10) .081(10) .003(7) .022(8) -.004(7)
C50a .060(7) .053(6) .065(7) -.009(5) .027(6) -.003(5)
C51a .063(7) .053(6) .059(7) -.002(5) .023(6) -.003(5)
C52a .138(17) .136(14) .20(2) -.015(12) .102(16) .029(13)
C54a .156(17) .091(10) .057(9) -.036(10) .034(10) .002(7)
C55a .153(19) .155(17) .079(11) -.003(13) -.001(12) .044(11)
C56a .077(8) .066(6) .043(6) .024(6) .020(6) -.004(5)
C57a .089(9) .069(7) .055(7) .019(6) .030(7) -.001(5)
C58a .079(8) .052(6) .061(7) -.009(5) .033(7) -.015(5)
C59a .101(11) .113(10) .053(7) -.035(8) .022(8) -.019(7)
C60a .029(5) .074(7) .052(6) .005(5) -.003(5) -.000(5)
C61a .042(6) .104(8) .062(7) -.001(6) .013(6) .009(6)
C62a .052(6) .061(6) .062(7) .016(5) -.008(6) -.010(5)
C63a .115(13) .065(8) .139(14) -.016(8) -.043(11) -.020(9)
O1b .046(4) .061(4) .046(4) .016(3) .013(4) .015(3)
O2b .076(5) .053(4) .053(5) .024(4) -.001(4) -.009(4)
N1b .032(4) .043(4) .040(4) .003(3) .010(4) .003(3)
N2b .032(4) .045(4) .039(4) .006(3) .009(4) .006(3)
N3b .032(4) .050(5) .051(5) .012(3) .008(4) .005(4)
N4b .038(4) .040(4) .042(5) .008(3) .012(4) .007(3)
N5b .037(4) .056(5) .045(5) .014(4) .013(4) .008(4)
N6b .033(4) .039(4) .045(5) .005(3) .006(4) .006(3)
N7b .057(6) .084(6) .048(6) .019(5) .005(5) .007(5)
N8b .034(4) .031(4) .040(4) .002(3) .009(4) .000(3)
N9b .053(5) .047(5) .050(5) -.000(4) .014(5) -.016(4)
N10b .034(4) .041(4) .040(4) .005(3) .008(4) -.002(3)
N11b .051(5) .054(5) .049(5) .022(4) .015(5) -.001(4)
N12b .053(5) .037(4) .048(5) .016(4) .017(5) .003(4)
N13b .079(7) .061(5) .061(6) .032(5) .004(6) .008(5)
C1b .043(5) .047(5) .042(5) .013(4) .019(5) .002(4)
C2b .040(5) .066(6) .076(7) .007(5) .036(6) .000(5)
C3b .063(7) .061(6) .095(9) .011(5) .049(7) -.007(6)
C4b .060(7) .054(6) .065(7) .011(5) .027(6) -.016(5)
C5b .043(5) .048(5) .042(5) .008(4) .010(5) -.005(4)
C6b .032(5) .046(5) .047(6) .001(4) .014(5) .001(4)
C7b .035(5) .041(5) .036(5) .004(4) .004(4) .004(4)
C8b .034(5) .040(5) .048(6) .002(4) .009(5) .007(4)
C9b .045(5) .036(5) .041(5) .001(4) .008(5) .010(4)
C10b .044(6) .044(5) .054(6) .004(4) .010(5) .007(4)
C11b .031(5) .055(6) .057(6) .001(4) .000(5) .006(5)
C12b .032(5) .049(5) .037(5) .005(4) .002(4) .003(4)
C13b .054(6) .048(5) .045(6) -.000(5) .006(5) .006(4)
C14b .045(5) .035(5) .040(5) .006(4) .004(5) .000(4)
C15b .032(5) .043(5) .038(5) .005(4) .005(4) .004(4)
C16b .040(5) .035(5) .044(6) .008(4) .011(5) .007(4)
C17b .036(5) .049(5) .049(6) .010(4) .014(5) .011(4)
C18b .044(6) .069(6) .050(6) .014(5) .020(5) .012(5)
C19b .058(6) .064(6) .043(6) .011(5) .014(5) .018(5)
C20b .028(4) .039(5) .045(5) .008(4) .010(4) .006(4)
C21b .037(5) .041(5) .051(6) .004(4) .010(5) .013(4)
C22b .034(5) .068(6) .050(6) .020(5) -.000(5) .004(5)
C23b .044(6) .075(7) .066(7) .029(5) .012(6) .005(5)
C24b .041(6) .084(7) .053(6) .023(5) -.007(5) .014(5)
C25b .038(5) .042(5) .053(6) .007(4) .004(5) .009(4)
C26b .049(6) .055(6) .046(6) .011(5) .007(6) .009(5)
C27b .050(7) .157(12) .051(8) .016(8) -.012(7) -.022(8)
C28b .072(10) .31(3) .051(9) .066(13) -.026(9) .008(12)
C29b .072(8) .090(8) .061(7) .021(6) .032(7) .004(6)
C30b .120(13) .118(12) .114(12) .032(10) .042(11) .028(9)
C31b .045(6) .036(5) .045(6) .008(4) .011(5) -.007(4)
C32b .024(4) .043(5) .044(5) .006(4) .002(4) .005(4)
C33b .045(5) .037(5) .039(5) .012(4) .004(5) .009(4)
C34b .038(5) .045(5) .052(6) .010(4) .007(5) .017(4)
C35b .045(6) .050(6) .062(7) -.004(5) -.000(6) .007(5)
C36b .052(6) .051(6) .060(7) .003(5) .006(6) -.009(5)
C37b .039(5) .049(5) .044(6) .006(4) .002(5) -.000(4)
C38b .036(5) .063(6) .061(7) .007(5) .006(5) .023(5)
C39b .037(5) .048(5) .050(6) .001(4) .009(5) .017(4)
C40b .041(5) .036(5) .041(5) .007(4) .010(5) .006(4)
C41b .039(5) .034(5) .048(6) .008(4) .016(5) .006(4)
C42b .047(6) .049(5) .051(6) .017(4) .016(5) .006(4)
C43b .042(6) .063(6) .067(7) .024(5) .020(6) .001(5)
C44b .037(5) .059(6) .079(8) .022(5) .015(6) .018(5)
C45b .041(5) .037(5) .046(6) .012(4) .010(5) .006(4)
C46b .057(6) .050(5) .036(5) .014(5) .013(5) .001(4)
C47b .070(7) .046(5) .039(6) .015(5) .015(6) -.001(4)
C48b .086(8) .041(5) .039(6) .001(5) .004(6) -.005(4)
C49b .066(7) .061(6) .032(5) .007(5) -.004(5) .000(5)
C50b .060(6) .051(6) .040(6) .017(5) .014(6) .003(4)
C51b .051(6) .048(6) .051(6) .013(5) -.003(6) .005(5)
C52b .057(7) .072(7) .057(7) .014(5) .008(6) .015(5)
C53b .083(9) .088(8) .051(7) .020(7) -.002(7) .006(6)
C54b .167(19) .24(3) .080(11) .152(19) .011(13) .037(12)
C55b .19(3) .111(14) .21(3) .044(15) -.07(3) .042(15)
C56b .037(5) .051(5) .066(7) .011(4) .005(5) .009(5)
C57b .042(6) .069(6) .078(8) .012(5) .021(6) .006(6)
C58b .039(5) .073(6) .058(6) .020(5) .019(5) .017(5)
C59b .042(6) .077(7) .071(7) .018(5) .018(6) -.003(6)
C60b .067(7) .058(6) .067(7) .012(5) .010(6) -.001(5)
C61b .072(8) .075(7) .075(8) .015(6) .020(7) .000(6)
C62b .067(7) .070(7) .063(7) .020(6) .026(6) -.008(5)
C63b .100(11) .128(11) .095(10) .024(9) .064(9) -.011(8)
O1c .041(4) .044(4) .064(5) .013(3) .010(4) .009(3)
O2c .062(5) .031(3) .081(5) .006(3) .012(4) -.004(3)
N1c .041(4) .034(4) .041(5) .009(3) .008(4) .006(3)
N2c .033(4) .039(4) .027(4) .007(3) .005(3) -.006(3)
N3c .037(4) .056(5) .040(5) .003(4) .011(4) -.004(4)
N4c .035(4) .040(4) .046(5) .009(3) .010(4) .010(3)
N5c .029(4) .047(4) .052(5) .006(3) .006(4) .012(4)
N6c .038(4) .041(4) .047(5) .009(3) .011(4) .008(3)
N7c .043(5) .049(5) .094(7) .007(4) .016(5) .002(5)
N8c .032(4) .043(4) .035(4) .006(3) .010(4) .011(3)
N9c .038(4) .056(5) .038(5) .021(4) .014(4) .011(4)
N10c .041(5) .048(5) .051(5) .008(4) .004(4) -.009(4)
N11c .042(5) .053(5) .046(5) .016(4) -.000(4) -.001(4)
N12c .050(5) .046(5) .059(5) .012(4) .007(4) -.010(4)
N13c .059(6) .054(6) .116(9) .012(5) .015(6) -.026(5)
C1c .031(5) .046(5) .044(6) .009(4) .011(5) .004(4)
C2c .034(5) .091(7) .043(6) .014(5) .002(5) .008(5)
C3c .038(6) .124(10) .064(8) .021(6) .009(6) .000(7)
C4c .038(6) .104(8) .052(7) .030(5) .016(5) .007(6)
C5c .036(5) .052(5) .035(5) .011(4) .016(5) .015(4)
C6c .035(5) .042(5) .035(5) .001(4) .006(4) -.000(4)
C7c .039(5) .038(5) .045(5) .007(4) .011(5) .004(4)
C8c .040(5) .047(5) .042(5) .011(4) .013(5) .002(4)
C9c .047(5) .041(5) .046(6) .014(4) .021(5) .005(4)
C10c .061(6) .053(6) .047(6) .016(5) .028(5) .008(5)
C11c .063(7) .051(6) .039(6) .006(5) .009(5) -.007(4)
C12c .044(5) .045(5) .041(5) .007(4) .012(5) .001(4)
C13c .049(6) .050(5) .045(5) .009(4) .022(5) .006(4)
C14c .035(5) .052(5) .055(6) .013(4) .021(5) .019(4)
C15c .032(5) .050(5) .042(5) .008(4) .009(4) .011(4)
C16c .034(5) .041(5) .037(5) .011(4) .006(4) .015(4)
C17c .032(5) .047(5) .046(6) .008(4) .003(5) .015(4)
C18c .037(5) .057(6) .069(7) .015(5) .002(6) .022(5)
C19c .041(6) .051(6) .087(8) .018(5) .011(6) .021(5)
C20c .035(5) .041(5) .046(5) .010(4) .009(5) .008(4)
C21c .040(5) .049(5) .039(5) .011(4) .008(5) .009(4)
C22c .034(5) .055(6) .058(6) .001(4) .002(5) .014(5)
C23c .045(6) .049(6) .075(7) .002(5) .005(6) .002(5)
C24c .054(6) .043(5) .068(7) .004(5) .014(6) .004(5)
C25c .047(6) .035(5) .063(6) .008(4) .017(5) .009(4)
C26c .047(6) .044(5) .074(8) .014(5) .022(6) .014(5)
C27c .060(7) .050(6) .093(9) .008(5) .019(7) -.013(6)
C28c .110(12) .089(9) .085(10) -.005(8) .010(9) -.005(7)
C29c .052(7) .045(6) .120(11) .017(5) .018(7) -.004(6)
C30c .059(8) .103(10) .175(17) .037(7) .007(10) .051(10)
C31c .032(5) .046(5) .033(5) .009(4) .012(4) .008(4)
C32c .047(6) .036(5) .029(5) .011(4) .012(5) .008(4)
C33c .041(5) .041(5) .041(5) .008(4) .011(5) .005(4)
C34c .059(6) .034(5) .042(5) .010(4) .010(5) .005(4)
C35c .065(7) .056(6) .036(5) .018(5) .018(5) .008(4)
C36c .050(6) .055(6) .039(6) .011(5) .016(5) .004(4)
C37c .048(6) .052(5) .040(6) .016(4) .015(5) .003(4)
C38c .056(6) .037(5) .040(5) .003(4) .010(5) -.003(4)
C39c .050(6) .056(6) .027(5) .009(5) .005(5) .006(4)
C40c .040(5) .043(5) .037(5) .005(4) .004(5) .003(4)
C41c .042(5) .043(5) .040(5) .005(4) .005(5) -.001(4)
C42c .045(6) .055(6) .043(6) .013(5) -.002(5) .004(4)
C43c .037(5) .058(6) .043(6) .001(4) .000(5) .001(5)
C44c .050(6) .053(6) .042(6) .001(5) .001(5) .001(5)
C45c .036(5) .052(6) .054(6) .008(4) .004(5) -.005(5)
C46c .048(6) .058(6) .061(7) .009(5) .007(6) -.008(5)
C47c .048(6) .066(7) .113(10) .013(5) .014(7) -.019(7)
C48c .078(9) .063(8) .153(14) .028(7) .007(10) -.030(8)
C49c .058(7) .055(6) .130(11) .021(6) .018(8) -.026(7)
C50c .049(6) .043(6) .083(8) .012(5) -.001(6) -.016(5)
C51c .051(6) .036(5) .072(7) .010(4) .009(6) -.010(5)
C52c .090(13) .082(11) .49(6) .026(10) -.01(3) -.16(2)
C53c .13(3) .71(8) .115(18) -.17(4) .059(17) -.20(4)
C54c .167(19) .032(7) .172(18) .011(8) .048(16) -.017(9)
C55c .077(11) .106(14) .28(4) .004(10) -.010(17) -.005(16)
C56c .040(5) .049(5) .049(6) .002(4) -.003(5) -.001(4)
C57c .049(6) .061(6) .047(6) -.001(5) .004(5) -.002(5)
C58c .040(5) .058(6) .048(6) -.002(4) -.010(5) .016(5)
C59c .039(6) .082(7) .079(8) .006(5) .004(6) .023(6)
C60c .041(6) .085(7) .053(6) .023(5) .018(5) .007(5)
C61c .046(6) .082(8) .120(11) .028(6) .011(7) -.003(7)
C62c .044(6) .066(6) .062(7) .024(5) -.003(6) .005(5)
C63c .036(6) .087(8) .105(10) .021(5) .018(7) .026(7)
S1d .137(5) .145(5) .121(4) .054(4) -.012(4) -.035(4)
O1d .29(3) .116(9) .171(13) .001(11) .096(15) .013(9)
O2d .42(4) .39(3) .184(16) .32(3) -.152(19) -.192(18)
O3d .085(8) .168(10) .098(8) .008(7) .003(7) -.034(7)
C1d .107(14) .194(18) .087(12) .056(13) .019(11) -.031(12)
F1d .160(11) .165(10) .201(13) .072(8) -.078(10) -.068(9)
F2d .180(13) .41(3) .112(9) .045(14) .084(10) -.006(11)
F3d .145(9) .149(8) .131(8) .069(7) .042(7) -.000(6)
S1e .0649(18) .0573(16) .103(3) .0190(13) .0245(18) .0122(15)
O1e .097(7) .166(9) .095(7) .067(7) .042(6) .021(6)
O2e .093(7) .101(7) .115(8) -.007(6) -.005(7) -.009(6)
O3e .133(9) .075(6) .145(10) .036(6) .006(8) .030(6)
C1e .089(9) .061(7) .102(10) .028(7) .043(8) .004(7)
F1e .118(7) .081(5) .119(7) .003(5) .013(6) .009(5)
F2e .169(9) .074(5) .108(6) .043(5) .006(7) .012(4)
F3e .174(10) .116(7) .111(7) .008(6) .067(7) -.002(5)
S1f .097(4) .123(4) .126(4) .028(3) -.016(4) -.013(3)
O1f .179(15) .215(14) .148(12) .045(11) -.019(11) -.075(11)
O2f .187(13) .166(11) .107(9) .081(9) -.101(10) -.018(8)
O3f .061(7) .266(15) .225(16) .068(9) .029(9) -.007(12)
C1f .16(3) .159(18) .105(15) -.005(15) .009(16) .002(13)
F1f .135(10) .38(2) .106(9) .004(11) -.024(9) .090(11)
F2f .160(13) .46(3) .195(15) .121(16) .068(12) .002(15)
F3f .230(15) .147(9) .147(10) -.013(9) .018(10) .006(8)
S1g .0633(17) .0794(17) .0549(16) .0134(14) .0168(15) .0091(13)
O1g .064(6) .174(9) .084(7) .035(6) .021(6) .051(6)
O2g .113(7) .072(5) .064(5) .010(5) .026(5) -.015(4)
O3g .092(7) .090(5) .054(5) .008(5) .024(5) -.002(4)
C1g .083(10) .088(9) .084(9) .007(8) .018(8) .020(7)
F1g .254(14) .061(5) .162(10) -.006(7) .041(10) .008(6)
F2g .103(6) .142(7) .098(6) .051(5) .043(6) .061(5)
F3g .101(7) .163(8) .208(11) .070(6) .076(8) .103(8)
S1h .0638(17) .0591(15) .0679(18) .0151(13) .0169(15) -.0040(13)
O1h .076(6) .124(7) .097(7) -.030(6) .028(6) -.016(6)
O2h .302(18) .161(10) .111(9) .179(12) .061(11) .025(8)
O3h .067(6) .099(6) .076(6) -.004(5) .022(5) -.009(5)
C1h .062(8) .077(8) .072(8) -.002(6) .010(7) -.020(7)
F1h .312(17) .128(8) .129(8) .114(9) .090(10) .058(7)
F2h .104(6) .115(6) .073(5) -.001(5) .013(5) -.015(4)
F3h .094(7) .255(12) .096(7) -.064(8) .037(6) -.015(7)
S1i .0505(15) .0571(15) .0679(18) .0100(12) .0023(14) .0054(12)
O1i .45(7) .21(4) .14(3) .25(5) .15(4) .11(3)
O2i .061(15) .32(5) .13(3) .02(3) .048(16) .08(3)
O3i .32(6) .15(3) .060(13) -.14(3) -.01(3) -.027(17)
C1i .077(10) .069(8) .103(11) .014(7) .023(9) .008(8)
F1i .23(4) .17(3) .085(13) .08(3) .064(18) .036(14)
F2i .20(4) .22(4) .12(3) .13(3) .03(3) .10(3)
F3i .036(10) .39(6) .18(4) -.04(3) .018(16) .15(4)
O1i' .095(15) .047(10) .114(16) -.034(11) -.018(15) .021(10)
O2i' .091(15) .101(14) .109(16) .036(11) .055(14) .033(12)
O3i' .045(9) .071(12) .088(13) .018(9) -.030(9) -.012(10)
F1i' .104(18) .134(16) .091(12) .029(13) .052(14) -.011(12)
F2i' .028(8) .17(3) .119(19) -.012(13) -.015(10) .073(18)
F3i' .11(2) .063(9) .111(14) -.008(9) .019(13) .014(8)
S1j .0657(19) .084(3) .086(3) .0128(16) .0122(19) -.0149(17)
O1j .064(14) .088(14) .052(14) .018(11) -.001(12) -.020(10)
O2j .112(17) .041(9) .21(3) .016(9) .082(17) -.002(11)
O3j .097(16) .15(2) .095(16) .049(14) -.048(15) .018(14)
F1j .063(10) .174(18) .20(3) .016(11) .018(14) .028(16)
F2j .15(3) .176(18) .157(19) -.035(15) .089(17) -.081(15)
F3j .17(5) .50(8) .21(6) -.13(5) -.02(4) .11(5)
O1j' .09(3) .15(3) .061(15) -.045(17) -.028(15) .019(14)
O2j' .27(5) .38(6) .14(3) .25(5) .02(4) -.04(4)
O3j' .077(12) .075(11) .072(11) -.021(9) -.004(10) -.012(9)
F1j' .11(3) .073(11) .106(19) -.025(11) .044(17) -.009(11)
F2j' .21(3) .25(3) .074(12) -.06(3) .041(15) -.014(14)
F3j' .19(3) .141(16) .120(16) .008(15) .011(17) .032(12)
S1k .0413(16) .084(3) .180(5) .0163(15) .017(3) -.030(3)
S1l .241(7) .075(3) .125(4) .053(4) -.022(5) -.016(3)

loop_
_atom_type_symbol
_atom_type_scat_source
_atom_type_scat_dispersion_real
_atom_type_scat_dispersion_imag
C Int._Tables_Vol_IV_Tables_2.2B_and_2.3.1 .002 .002
H Int._Tables_Vol_IV_Tables_2.2B_and_2.3.1 0 0
N Int._Tables_Vol_IV_Tables_2.2B_and_2.3.1 .004 .003
O Int._Tables_Vol_IV_Tables_2.2B_and_2.3.1 .008 .006
F Int._Tables_Vol_IV_Tables_2.2B_and_2.3.1 .014 .01
S Int._Tables_Vol_IV_Tables_2.2B_and_2.3.1 .11 .124
Eu Int._Tables_Vol_IV_Tables_2.2B_and_2.3.1 -.542 3.669

loop_
_geom_angle_atom_site_label_1
_geom_angle_atom_site_label_2
_geom_angle_atom_site_label_3
_geom_angle
Eu2 Eu1 Eu3 173.708(13)
N1a Eu1 N2a 63.7(3)
N1a Eu1 N8a 62.2(3)
N1a Eu1 N1b 118.3(3)
N1a Eu1 N2b 72.1(3)
N1a Eu1 N8b 140.2(3)
N1a Eu1 N1c 122.3(3)
N1a Eu1 N2c 140.5(2)
N1a Eu1 N8c 72.1(2)
N2a Eu1 N8a 125.87(19)
N2a Eu1 N1b 139.4(3)
N2a Eu1 N2b 81.7(3)
N2a Eu1 N8b 144.8(3)
N2a Eu1 N1c 74.18(19)
N2a Eu1 N2c 84.1(3)
N2a Eu1 N8c 78.2(3)
N8a Eu1 N1b 70.4(3)
N8a Eu1 N2b 81.0(3)
N8a Eu1 N8b 84.1(2)
N8a Eu1 N1c 140.0(3)
N8a Eu1 N2c 142.2(3)
N8a Eu1 N8c 86.9(3)
N1b Eu1 N2b 63.2(2)
N1b Eu1 N8b 62.4(3)
N1b Eu1 N1c 119.39(19)
N1b Eu1 N2c 71.7(3)
N1b Eu1 N8c 142.4(3)
N2b Eu1 N8b 125.5(3)
N2b Eu1 N1c 139.0(3)
N2b Eu1 N2c 81.6(2)
N2b Eu1 N8c 143.85(18)
N8b Eu1 N1c 70.6(3)
N8b Eu1 N2c 79.2(2)
N8b Eu1 N8c 86.4(3)
N1c Eu1 N2c 63.5(3)
N1c Eu1 N8c 61.8(3)
N2c Eu1 N8c 125.2(3)
O1a Eu2 N4a 127.1(3)
O1a Eu2 N6a 64.45(19)
O1a Eu2 O1b 76.1(2)
O1a Eu2 N4b 144.19(18)
O1a Eu2 O1c 79.7(3)
N4a Eu2 N6a 62.8(3)
N4a Eu2 O1b 81.8(2)
N4a Eu2 N4b 86.8(2)
N4a Eu2 O1c 144.6(3)
N6a Eu2 O1b 67.7(3)
N6a Eu2 N4b 146.0(2)
N6a Eu2 O1c 138.1(3)
O1b Eu2 N4b 125.7(3)
O1b Eu2 O1c 83.8(3)
N4b Eu2 O1c 75.7(3)
O2a Eu3 N10a 125.7(3)
O2a Eu3 N12a 63.1(3)
O2a Eu3 O2b 81.6(3)
O2a Eu3 N12b 66.0(3)
O2a Eu3 O2c 76.3(3)
O2a Eu3 N10c 144.3(2)
O2a Eu3 N12c 130.1(3)
N10a Eu3 N12a 62.6(3)
N10a Eu3 O2b 146.6(3)
N10a Eu3 N12b 141.5(3)
N10a Eu3 O2c 83.9(3)
N10a Eu3 N10c 87.4(3)
N10a Eu3 N12c 78.4(3)
N12a Eu3 O2b 139.5(3)
N12a Eu3 N12b 114.2(3)
N12a Eu3 O2c 68.3(3)
N12a Eu3 N10c 146.8(3)
N12a Eu3 N12c 119.2(3)
O2b Eu3 N12b 62.7(3)
O2b Eu3 O2c 85.2(3)
O2b Eu3 N10c 73.7(3)
O2b Eu3 N12c 68.5(3)
N12b Eu3 O2c 132.7(3)
N12b Eu3 N10c 79.7(3)
N12b Eu3 N12c 124.9(3)
O2c Eu3 N10c 125.6(3)
O2c Eu3 N12c 62.6(3)
N10c Eu3 N12c 63.1(3)
Eu2 O1a C26a 120.9(5)
Eu3 O2a C51a 124.8(7)
Eu1 N1a C1a 119.8(5)
Eu1 N1a C5a 121.4(6)
C1a N1a C5a 117.9(7)
Eu1 N2a C6a 114.5(6)
Eu1 N2a C7a 130.9(5)
C6a N2a C7a 105.7(8)
C6a N3a C12a 106.9(8)
C6a N3a C56a 130.4(8)
C12a N3a C56a 122.7(9)
Eu2 N4a C16a 135.0(6)
Eu2 N4a C20a 117.9(5)
C16a N4a C20a 106.5(6)
C17a N5a C20a 107.1(7)
C17a N5a C58a 123.3(7)
C20a N5a C58a 129.6(8)
Eu2 N6a C21a 121.5(6)
Eu2 N6a C25a 115.5(5)
C21a N6a C25a 119.7(8)
C26a N7a C27a 125.9(7)
C26a N7a C29a 117.8(8)
C27a N7a C29a 115.6(7)
Eu1 N8a C31a 119.5(6)
Eu1 N8a C32a 135.6(5)
C31a N8a C32a 104.5(7)
C31a N9a C37a 106.2(7)
C31a N9a C60a 132.1(8)
C37a N9a C60a 121.6(8)
Eu3 N10a C41a 134.5(6)
Eu3 N10a C45a 119.6(7)
C41a N10a C45a 105.6(7)
C42a N11a C45a 106.7(7)
C42a N11a C62a 123.8(8)
C45a N11a C62a 129.2(9)
Eu3 N12a C46a 121.9(7)
Eu3 N12a C50a 117.2(6)
C46a N12a C50a 118.2(9)
C51a N13a C52a 124.3(12)
C51a N13a C54a 119.0(12)
C52a N13a C54a 116.2(13)
N1a C1a C2a 124.0(9)
N1a C1a C6a 113.0(7)
C2a C1a C6a 122.7(9)
C1a C2a C3a 116.6(10)
C2a C3a C4a 122.1(8)
C3a C4a C5a 118.3(10)
N1a C5a C4a 121.0(9)
N1a C5a C31a 112.4(6)
C4a C5a C31a 126.3(9)
N2a C6a N3a 112.2(8)
N2a C6a C1a 119.0(9)
N3a C6a C1a 128.4(7)
N2a C7a C8a 130.9(9)
N2a C7a C12a 107.9(7)
C8a C7a C12a 121.0(9)
C7a C8a C9a 120.1(9)
C8a C9a C10a 119.0(8)
C8a C9a C13a 121.5(9)
C10a C9a C13a 119.5(9)
C9a C10a C11a 122.7(9)
C10a C11a C12a 117.5(10)
N3a C12a C7a 107.2(9)
N3a C12a C11a 133.4(9)
C7a C12a C11a 119.3(8)
C9a C13a C14a 116.6(8)
C13a C14a C15a 120.5(7)
C13a C14a C19a 119.5(8)
C15a C14a C19a 120.0(9)
C14a C15a C16a 118.1(7)
N4a C16a C15a 131.1(7)
N4a C16a C17a 108.6(8)
C15a C16a C17a 120.4(8)
N5a C17a C16a 107.1(7)
N5a C17a C18a 130.2(8)
C16a C17a C18a 122.6(9)
C17a C18a C19a 116.4(8)
C14a C19a C18a 122.4(8)
N4a C20a N5a 110.7(8)
N4a C20a C21a 121.6(7)
N5a C20a C21a 127.7(8)
N6a C21a C20a 113.1(8)
N6a C21a C22a 121.0(9)
C20a C21a C22a 125.8(7)
C21a C22a C23a 118.7(8)
C22a C23a C24a 120.1(10)
C23a C24a C25a 118.5(9)
N6a C25a C24a 121.9(7)
N6a C25a C26a 112.1(8)
C24a C25a C26a 125.4(8)
O1a C26a N7a 120.5(7)
O1a C26a C25a 117.9(8)
N7a C26a C25a 121.6(9)
N7a C27a C28a 113.5(10)
N7a C29a C30a 112.0(8)
N8a C31a N9a 113.3(8)
N8a C31a C5a 120.2(8)
N9a C31a C5a 126.4(7)
N8a C32a C33a 130.7(8)
N8a C32a C37a 109.7(7)
C33a C32a C37a 119.6(9)
C32a C33a C34a 118.2(8)
C33a C34a C35a 120.5(8)
C33a C34a C38a 120.1(8)
C35a C34a C38a 119.4(9)
C34a C35a C36a 122.2(10)
C35a C36a C37a 115.9(9)
N9a C37a C32a 106.2(9)
N9a C37a C36a 130.1(8)
C32a C37a C36a 123.7(9)
C34a C38a C39a 114.4(9)
C38a C39a C40a 119.2(7)
C38a C39a C44a 121.1(9)
C40a C39a C44a 119.7(9)
C39a C40a C41a 118.0(8)
N10a C41a C40a 128.8(8)
N10a C41a C42a 110.1(8)
C40a C41a C42a 121.1(9)
N11a C42a C41a 106.6(8)
N11a C42a C43a 131.3(8)
C41a C42a C43a 122.1(9)
C42a C43a C44a 116.4(8)
C39a C44a C43a 122.5(10)
N10a C45a N11a 111.0(9)
N10a C45a C46a 119.7(8)
N11a C45a C46a 129.2(8)
N12a C46a C45a 112.6(9)
N12a C46a C47a 123.0(11)
C45a C46a C47a 124.2(10)
C46a C47a C48a 116.7(11)
C47a C48a C49a 120.8(12)
C48a C49a C50a 118.9(13)
N12a C50a C49a 121.8(11)
N12a C50a C51a 110.0(10)
C49a C50a C51a 127.9(12)
O2a C51a N13a 118.6(10)
O2a C51a C50a 117.1(10)
N13a C51a C50a 124.2(10)
N13a C52a C53a 115.2(19)
N13a C52a C53a' 129(4)
C53a C52a C53a' 90(4)
N13a C54a C55a 112.9(13)
N3a C56a C57a 113.7(9)
N5a C58a C59a 110.7(10)
N9a C60a C61a 112.4(8)
N11a C62a C63a 113.1(10)
Eu2 O1b C26b 126.4(7)
Eu3 O2b C51b 125.3(7)
Eu1 N1b C1b 119.2(5)
Eu1 N1b C5b 122.1(6)
C1b N1b C5b 118.7(8)
Eu1 N2b C6b 110.4(5)
Eu1 N2b C7b 130.5(6)
C6b N2b C7b 104.7(7)
C6b N3b C12b 107.5(8)
C6b N3b C56b 128.3(8)
C12b N3b C56b 123.2(6)
Eu2 N4b C16b 133.8(6)
Eu2 N4b C20b 119.4(6)
C16b N4b C20b 106.2(8)
C17b N5b C20b 105.8(8)
C17b N5b C58b 123.0(8)
C20b N5b C58b 131.2(8)
C21b N6b C25b 119.8(8)
C26b N7b C27b 126.5(10)
C26b N7b C29b 118.8(9)
C27b N7b C29b 114.5(9)
Eu1 N8b C31b 115.2(5)
Eu1 N8b C32b 131.4(6)
C31b N8b C32b 105.0(6)
C31b N9b C37b 107.7(8)
C31b N9b C60b 128.2(9)
C37b N9b C60b 123.5(7)
C41b N10b C45b 105.4(8)
C42b N11b C45b 107.7(8)
C42b N11b C62b 123.5(9)
C45b N11b C62b 126.9(8)
Eu3 N12b C46b 120.9(6)
Eu3 N12b C50b 120.5(6)
C46b N12b C50b 118.1(7)
C51b N13b C52b 127.1(10)
C51b N13b C54b 117.4(10)
C52b N13b C54b 112.7(10)
N1b C1b C2b 121.9(7)
N1b C1b C6b 114.2(8)
C2b C1b C6b 123.9(8)
C1b C2b C3b 118.7(9)
C2b C3b C4b 119.7(11)
C3b C4b C5b 119.2(8)
N1b C5b C4b 121.6(8)
N1b C5b C31b 112.2(8)
C4b C5b C31b 125.8(7)
N2b C6b N3b 112.3(7)
N2b C6b C1b 118.1(7)
N3b C6b C1b 129.2(9)
N2b C7b C8b 129.3(8)
N2b C7b C12b 109.2(8)
C8b C7b C12b 121.5(7)
C7b C8b C9b 117.6(8)
C8b C9b C10b 120.2(9)
C8b C9b C13b 121.4(9)
C10b C9b C13b 118.3(7)
C9b C10b C11b 123.3(7)
C10b C11b C12b 115.4(8)
N3b C12b C7b 106.2(7)
N3b C12b C11b 132.1(9)
C7b C12b C11b 121.8(9)
C9b C13b C14b 116.8(7)
C13b C14b C15b 120.1(9)
C13b C14b C19b 119.9(8)
C15b C14b C19b 119.9(9)
C14b C15b C16b 118.7(9)
N4b C16b C15b 130.6(9)
N4b C16b C17b 109.6(8)
C15b C16b C17b 119.8(8)
N5b C17b C16b 106.6(8)
N5b C17b C18b 130.3(10)
C16b C17b C18b 123.1(9)
C17b C18b C19b 116.0(10)
C14b C19b C18b 122.3(9)
N4b C20b N5b 111.8(7)
N4b C20b C21b 122.1(8)
N5b C20b C21b 126.1(8)
N6b C21b C20b 112.8(8)
N6b C21b C22b 119.9(9)
C20b C21b C22b 127.1(9)
C21b C22b C23b 120.7(10)
C22b C23b C24b 119.8(10)
C23b C24b C25b 116.8(10)
N6b C25b C24b 123.0(10)
N6b C25b C26b 112.0(8)
C24b C25b C26b 124.6(9)
O1b C26b N7b 121.0(10)
O1b C26b C25b 115.5(8)
N7b C26b C25b 123.4(9)
N7b C27b C28b 112.7(12)
N7b C29b C30b 111.6(12)
N8b C31b N9b 113.1(8)
N8b C31b C5b 118.7(7)
N9b C31b C5b 127.8(9)
N8b C32b C33b 130.3(7)
N8b C32b C37b 108.0(8)
C33b C32b C37b 121.6(7)
C32b C33b C34b 118.6(7)
C33b C34b C35b 118.6(9)
C33b C34b C38b 121.5(8)
C35b C34b C38b 119.9(8)
C34b C35b C36b 123.5(8)
C35b C36b C37b 117.2(8)
N9b C37b C32b 106.2(7)
N9b C37b C36b 133.6(9)
C32b C37b C36b 120.1(9)
C34b C38b C39b 118.6(8)
C38b C39b C40b 123.1(9)
C38b C39b C44b 117.4(9)
C40b C39b C44b 119.5(8)
C39b C40b C41b 119.0(9)
N10b C41b C40b 130.4(9)
N10b C41b C42b 109.2(8)
C40b C41b C42b 120.4(8)
N11b C42b C41b 106.0(8)
N11b C42b C43b 131.7(10)
C41b C42b C43b 122.2(8)
C42b C43b C44b 116.4(10)
C39b C44b C43b 122.5(9)
N10b C45b N11b 111.4(7)
N10b C45b C46b 121.3(9)
N11b C45b C46b 127.1(8)
N12b C46b C45b 112.6(7)
N12b C46b C47b 123.2(9)
C45b C46b C47b 124.0(9)
C46b C47b C48b 115.5(10)
C47b C48b C49b 120.8(8)
C48b C49b C50b 119.2(9)
N12b C50b C49b 122.3(10)
N12b C50b C51b 110.0(7)
C49b C50b C51b 127.7(9)
O2b C51b N13b 121.6(10)
O2b C51b C50b 115.7(9)
N13b C51b C50b 122.7(9)
N13b C52b C53b 113.6(10)
N13b C54b C55b 106.9(18)
N3b C56b C57b 115.9(9)
N5b C58b C59b 110.9(7)
N9b C60b C61b 112.4(10)
N11b C62b C63b 111.1(10)
Eu2 O1c C26c 123.3(7)
Eu3 O2c C51c 122.9(6)
Eu1 N1c C1c 119.0(6)
Eu1 N1c C5c 122.7(5)
C1c N1c C5c 118.3(7)
Eu1 N2c C6c 113.3(6)
Eu1 N2c C7c 133.2(6)
C6c N2c C7c 103.9(6)
C6c N3c C12c 106.9(6)
C6c N3c C56c 129.4(8)
C12c N3c C56c 123.2(7)
C16c N4c C20c 104.3(7)
C17c N5c C20c 105.9(6)
C17c N5c C58c 123.5(8)
C20c N5c C58c 130.4(7)
C21c N6c C25c 116.6(7)
C26c N7c C27c 124.6(9)
C26c N7c C29c 118.3(9)
C27c N7c C29c 116.8(9)
Eu1 N8c C31c 118.0(6)
Eu1 N8c C32c 133.9(6)
C31c N8c C32c 105.3(8)
C31c N9c C37c 106.1(8)
C31c N9c C60c 129.4(7)
C37c N9c C60c 124.4(8)
Eu3 N10c C41c 127.3(7)
Eu3 N10c C45c 111.7(6)
C41c N10c C45c 105.8(7)
C42c N11c C45c 104.4(8)
C42c N11c C62c 124.4(7)
C45c N11c C62c 129.8(8)
Eu3 N12c C46c 121.5(6)
Eu3 N12c C50c 119.0(7)
C46c N12c C50c 118.7(9)
C51c N13c C52c 121.9(12)
C51c N13c C54c 119.2(11)
C52c N13c C54c 114.2(11)
N1c C1c C2c 122.3(9)
N1c C1c C6c 113.8(7)
C2c C1c C6c 123.3(8)
C1c C2c C3c 117.8(9)
C2c C3c C4c 120.3(10)
C3c C4c C5c 118.8(10)
N1c C5c C4c 122.3(8)
N1c C5c C31c 113.1(8)
C4c C5c C31c 124.4(9)
N2c C6c N3c 113.3(8)
N2c C6c C1c 120.2(7)
N3c C6c C1c 126.4(7)
N2c C7c C8c 128.5(7)
N2c C7c C12c 111.0(8)
C8c C7c C12c 120.6(9)
C7c C8c C9c 116.6(7)
C8c C9c C10c 120.8(9)
C8c C9c C13c 119.7(7)
C10c C9c C13c 119.5(9)
C9c C10c C11c 122.9(9)
C10c C11c C12c 115.6(8)
N3c C12c C7c 104.9(8)
N3c C12c C11c 131.8(7)
C7c C12c C11c 123.3(9)
C9c C13c C14c 115.9(8)
C13c C14c C15c 119.3(8)
C13c C14c C19c 120.7(9)
C15c C14c C19c 120.0(7)
C14c C15c C16c 117.8(7)
N4c C16c C15c 130.3(8)
N4c C16c C17c 110.2(6)
C15c C16c C17c 119.5(8)
N5c C17c C16c 106.5(8)
N5c C17c C18c 129.7(8)
C16c C17c C18c 123.7(7)
C17c C18c C19c 115.4(9)
C14c C19c C18c 123.3(10)
N4c C20c N5c 113.1(7)
N4c C20c C21c 121.1(8)
N5c C20c C21c 125.7(7)
N6c C21c C20c 112.1(7)
N6c C21c C22c 122.2(8)
C20c C21c C22c 125.7(9)
C21c C22c C23c 118.5(9)
C22c C23c C24c 120.4(8)
C23c C24c C25c 117.4(9)
N6c C25c C24c 124.8(9)
N6c C25c C26c 109.4(7)
C24c C25c C26c 125.5(9)
O1c C26c N7c 122.2(9)
O1c C26c C25c 116.2(9)
N7c C26c C25c 121.6(8)
N7c C27c C28c 112.3(9)
N7c C29c C30c 112.6(10)
N8c C31c N9c 111.8(7)
N8c C31c C5c 120.4(8)
N9c C31c C5c 127.5(8)
N8c C32c C33c 129.0(9)
N8c C32c C37c 109.4(8)
C33c C32c C37c 121.6(8)
C32c C33c C34c 118.4(9)
C33c C34c C35c 118.8(9)
C33c C34c C38c 120.2(9)
C35c C34c C38c 121.0(8)
C34c C35c C36c 123.8(9)
C35c C36c C37c 115.9(10)
N9c C37c C32c 107.4(8)
N9c C37c C36c 131.1(10)
C32c C37c C36c 121.4(9)
C34c C38c C39c 115.8(7)
C38c C39c C40c 120.6(8)
C38c C39c C44c 119.1(7)
C40c C39c C44c 120.3(9)
C39c C40c C41c 118.5(8)
N10c C41c C40c 130.4(8)
N10c C41c C42c 108.9(9)
C40c C41c C42c 120.8(7)
N11c C42c C41c 107.6(7)
N11c C42c C43c 131.4(9)
C41c C42c C43c 120.9(9)
C42c C43c C44c 117.4(9)
C39c C44c C43c 122.1(8)
N10c C45c N11c 113.2(8)
N10c C45c C46c 120.9(8)
N11c C45c C46c 125.9(9)
N12c C46c C45c 112.1(10)
N12c C46c C47c 122.6(9)
C45c C46c C47c 125.3(9)
C46c C47c C48c 118.1(11)
C47c C48c C49c 119.7(13)
C48c C49c C50c 118.6(10)
N12c C50c C49c 121.9(9)
N12c C50c C51c 111.7(9)
C49c C50c C51c 125.7(9)
O2c C51c N13c 121.5(10)
O2c C51c C50c 114.7(7)
N13c C51c C50c 123.8(10)
N13c C52c C53c 94(3)
N13c C54c C55c 104.1(16)
N3c C56c C57c 114.6(8)
N5c C58c C59c 113.4(8)
N9c C60c C61c 113.3(9)
N11c C62c C63c 112.5(9)
O1d S1d O2d 111.0(10)
O1d S1d O3d 112.7(8)
O1d S1d C1d 101.6(9)
O2d S1d O3d 115.4(10)
O2d S1d C1d 104.6(9)
O3d S1d C1d 110.3(8)
S1d C1d F1d 111.2(11)
S1d C1d F2d 109.9(12)
S1d C1d F3d 108.3(10)
F1d C1d F2d 108.2(12)
F1d C1d F3d 106.0(12)
F2d C1d F3d 113.1(15)
O1e S1e O2e 115.2(6)
O1e S1e O3e 115.1(7)
O1e S1e C1e 103.2(6)
O2e S1e O3e 116.9(7)
O2e S1e C1e 102.6(6)
O3e S1e C1e 100.5(6)
S1e C1e F1e 110.8(8)
S1e C1e F2e 111.3(8)
S1e C1e F3e 110.5(9)
F1e C1e F2e 106.8(10)
F1e C1e F3e 108.9(9)
F2e C1e F3e 108.4(10)
O1f S1f O2f 114.9(9)
O1f S1f O3f 115.1(9)
O1f S1f C1f 103.8(9)
O2f S1f O3f 113.9(9)
O2f S1f C1f 103.2(8)
O3f S1f C1f 104.0(9)
S1f C1f F1f 112.9(11)
S1f C1f F2f 106.1(13)
S1f C1f F3f 114.8(12)
F1f C1f F2f 107.0(14)
F1f C1f F3f 108.4(15)
F2f C1f F3f 107.2(13)
O1g S1g O2g 112.7(6)
O1g S1g O3g 115.4(5)
O1g S1g C1g 104.5(6)
O2g S1g O3g 114.4(5)
O2g S1g C1g 103.9(5)
O3g S1g C1g 104.2(6)
S1g C1g F1g 111.5(9)
S1g C1g F2g 112.7(9)
S1g C1g F3g 110.4(9)
F1g C1g F2g 107.4(10)
F1g C1g F3g 107.0(12)
F2g C1g F3g 107.5(10)
O1h S1h O2h 115.9(7)
O1h S1h O3h 113.3(6)
O1h S1h C1h 102.5(6)
O2h S1h O3h 114.1(6)
O2h S1h C1h 104.8(7)
O3h S1h C1h 104.4(5)
S1h C1h F1h 111.4(9)
S1h C1h F2h 112.1(8)
S1h C1h F3h 112.2(8)
F1h C1h F2h 107.9(9)
F1h C1h F3h 106.7(11)
F2h C1h F3h 106.1(10)
O1i S1i O2i 114(3)
O1i S1i O3i 113(3)
O1i S1i C1i 103.6(14)
O2i S1i O3i 116(3)
O2i S1i C1i 107.0(14)
O3i S1i C1i 101.6(11)
S1i C1i F1i 105.3(12)
S1i C1i F2i 113.1(16)
S1i C1i F3i 117.7(16)
F1i C1i F2i 102(3)
F1i C1i F3i 106(3)
F2i C1i F3i 110(3)
O1i' S1i O2i' 114.6(14)
O1i' S1i O3i' 114.5(12)
O1i' S1i C1i 103.2(10)
O2i' S1i O3i' 110.3(11)
O2i' S1i C1i 105.0(10)
O3i' S1i C1i 108.3(9)
S1i C1i F1i' 111.5(12)
S1i C1i F2i' 115.7(14)
S1i C1i F3i' 104.9(10)
F1i' C1i F2i' 112.5(17)
F1i' C1i F3i' 102.9(16)
F2i' C1i F3i' 108.0(18)
O1j S1j O2j 114.1(16)
O1j S1j O3j 113.9(16)
O1j S1j C1j 104.5(12)
O2j S1j O3j 115.1(13)
O2j S1j C1j 103.2(12)
O3j S1j C1j 104.2(11)
S1j C1j F1j 109.5(15)
S1j C1j F2j 112.2(13)
S1j C1j F3j 108(3)
F1j C1j F2j 110(2)
F1j C1j F3j 109(2)
F2j C1j F3j 108(3)
O1j' S1j O2j' 113.1(18)
O1j' S1j O3j' 114.1(14)
O1j' S1j C1j' 107.2(14)
O2j' S1j O3j' 108.6(13)
O2j' S1j C1j' 109.5(15)
O3j' S1j C1j' 103.9(10)
S1j C1j' F1j' 110.3(15)
S1j C1j' F2j' 108.0(15)
S1j C1j' F3j' 110.2(16)
F1j' C1j' F2j' 109(2)
F1j' C1j' F3j' 110.1(17)
F2j' C1j' F3j' 109(2)
O1k S1k O2k 120.5(11)
O1k S1k O3k 97.0(12)
O1k S1k C1k 105.7(11)
O2k S1k O3k 119.6(10)
O2k S1k C1k 104.8(11)
O3k S1k C1k 108.1(10)
S1k C1k F1k 112.8(15)
S1k C1k F2k 114.6(17)
S1k C1k F3k 97.1(15)
F1k C1k F2k 106.0(18)
F1k C1k F3k 116(3)
F2k C1k F3k 110(2)
O1k' S1k O2k' 111.7(17)
O1k' S1k O3k' 108.9(13)
O1k' S1k C1k' 113.0(12)
O2k' S1k O3k' 117.5(14)
O2k' S1k C1k' 103.8(11)
O3k' S1k C1k' 101.6(9)
S1k C1k' F1k' 107.4(11)
S1k C1k' F2k' 109.0(11)
S1k C1k' F3k' 117.2(13)
F1k' C1k' F2k' 111.7(17)
F1k' C1k' F3k' 104.3(12)
F2k' C1k' F3k' 107.2(15)
O1l S1l O2l 113.3(15)
O1l S1l O3l 112.2(16)
O1l S1l C1l 99.6(12)
O2l S1l O3l 109.2(16)
O2l S1l C1l 105.1(15)
O3l S1l C1l 117.2(15)
S1l C1l F1l 109.6(19)
S1l C1l F2l 113.0(16)
S1l C1l F3l 108.4(18)
F1l C1l F2l 106(3)
F1l C1l F3l 106(2)
F2l C1l F3l 113(3)
O1l' S1l O2l' 118(3)
O1l' S1l O3l' 111(3)
O1l' S1l C1l' 112(2)
O2l' S1l O3l' 109(3)
O2l' S1l C1l' 102.0(18)
O3l' S1l C1l' 104(3)
S1l C1l' F1l' 115(3)
S1l C1l' F2l' 107(3)
S1l C1l' F3l' 110(3)
F1l' C1l' F2l' 109(4)
F1l' C1l' F3l' 107(4)
F2l' C1l' F3l' 108(4)
O1l'' S1l O2l'' 107.9(16)
O1l'' S1l O3l'' 113(2)
O1l'' S1l C1l' 114.4(14)
O2l'' S1l O3l'' 116(2)
O2l'' S1l C1l' 99.2(15)
O3l'' S1l C1l' 105.8(19)
S1l C1l' F1l'' 103(3)
S1l C1l' F2l'' 117(3)
S1l C1l' F3l'' 112(3)
F1l'' C1l' F2l'' 107(3)
F1l'' C1l' F3l'' 108(3)
F2l'' C1l' F3l'' 109(3)
N1m C1m C2m 174(3)
N1n C1n C2n 176.9(17)
N1o C1o C2o 167(3)
N1p C1p C2p 173(2)
N1q C1q C2q 170(3)
N1r C1r C2r 178(3)
N1s C1s C2s 175.0(16)
N1t C1t C2t 176(3)
N1u C1u C2u 177(5)
N1v C1v C2v 161(7)

loop_
_geom_bond_atom_site_label_1
_geom_bond_atom_site_label_2
_geom_bond_distance
Eu1 Eu2 9.3165(8)
Eu1 Eu3 9.0762(7)
Eu2 Eu3 18.3650(9)
Eu1 N1a 2.607(6)
Eu1 N2a 2.534(7)
Eu1 N8a 2.599(7)
Eu1 N1b 2.555(8)
Eu1 N2b 2.593(7)
Eu1 N8b 2.583(6)
Eu1 N1c 2.608(7)
Eu1 N2c 2.599(7)
Eu1 N8c 2.585(8)
Eu2 O1a 2.381(6)
Eu2 N4a 2.597(6)
Eu2 N6a 2.594(8)
Eu2 O1b 2.376(7)
Eu2 N4b 2.549(8)
Eu2 O1c 2.408(7)
Eu3 O2a 2.375(8)
Eu3 N10a 2.565(7)
Eu3 N12a 2.597(7)
Eu3 O2b 2.400(7)
Eu3 N12b 2.571(7)
Eu3 O2c 2.405(6)
Eu3 N10c 2.594(8)
Eu3 N12c 2.565(9)
O1a C26a 1.251(12)
O2a C51a 1.252(13)
N1a C1a 1.337(12)
N1a C5a 1.374(12)
N2a C6a 1.362(10)
N2a C7a 1.406(12)
N3a C6a 1.362(13)
N3a C12a 1.391(11)
N3a C56a 1.481(13)
N4a C16a 1.397(11)
N4a C20a 1.349(12)
N5a C17a 1.384(13)
N5a C20a 1.381(10)
N5a C58a 1.485(12)
N6a C21a 1.353(9)
N6a C25a 1.344(11)
N7a C26a 1.347(11)
N7a C27a 1.459(15)
N7a C29a 1.493(12)
N8a C31a 1.339(9)
N8a C32a 1.388(12)
N9a C31a 1.358(12)
N9a C37a 1.385(12)
N9a C60a 1.488(10)
N10a C41a 1.391(13)
N10a C45a 1.338(11)
N11a C42a 1.386(13)
N11a C45a 1.383(12)
N11a C62a 1.479(11)
N12a C46a 1.329(13)
N12a C50a 1.355(15)
N13a C51a 1.325(16)
N13a C52a 1.49(3)
N13a C54a 1.503(19)
C1a C2a 1.385(11)
C1a C6a 1.460(13)
C2a C3a 1.363(16)
C3a C4a 1.374(16)
C4a C5a 1.384(11)
C5a C31a 1.488(13)
C7a C8a 1.367(12)
C7a C12a 1.416(13)
C8a C9a 1.365(13)
C9a C10a 1.410(14)
C9a C13a 1.500(12)
C10a C11a 1.369(13)
C11a C12a 1.408(15)
C13a C14a 1.517(14)
C14a C15a 1.393(11)
C14a C19a 1.402(12)
C15a C16a 1.401(14)
C16a C17a 1.392(11)
C17a C18a 1.383(13)
C18a C19a 1.396(16)
C20a C21a 1.462(13)
C21a C22a 1.398(14)
C22a C23a 1.386(15)
C23a C24a 1.379(12)
C24a C25a 1.392(14)
C25a C26a 1.477(11)
C27a C28a 1.500(19)
C29a C30a 1.501(17)
C32a C33a 1.402(11)
C32a C37a 1.397(12)
C33a C34a 1.382(14)
C34a C35a 1.418(12)
C34a C38a 1.531(12)
C35a C36a 1.388(13)
C36a C37a 1.383(16)
C38a C39a 1.515(14)
C39a C40a 1.411(14)
C39a C44a 1.380(12)
C40a C41a 1.384(13)
C41a C42a 1.368(11)
C42a C43a 1.398(15)
C43a C44a 1.390(16)
C45a C46a 1.474(16)
C46a C47a 1.416(15)
C47a C48a 1.39(3)
C48a C49a 1.35(2)
C49a C50a 1.396(18)
C50a C51a 1.483(15)
C52a C53a 1.46(6)
C52a C53a' 1.45(8)
C54a C55a 1.45(4)
C56a C57a 1.533(15)
C58a C59a 1.508(17)
C60a C61a 1.524(15)
C62a C63a 1.454(17)
O1b C26b 1.272(12)
O2b C51b 1.272(11)
N1b C1b 1.343(11)
N1b C5b 1.356(10)
N2b C6b 1.345(12)
N2b C7b 1.413(9)
N3b C6b 1.364(10)
N3b C12b 1.384(12)
N3b C56b 1.458(13)
N4b C16b 1.383(11)
N4b C20b 1.333(12)
N5b C17b 1.390(12)
N5b C20b 1.400(12)
N5b C58b 1.480(13)
N6b C21b 1.327(13)
N6b C25b 1.356(12)
N7b C26b 1.325(12)
N7b C27b 1.492(14)
N7b C29b 1.480(16)
N8b C31b 1.328(12)
N8b C32b 1.423(10)
N9b C31b 1.359(10)
N9b C37b 1.372(13)
N9b C60b 1.504(13)
N10b C41b 1.409(11)
N10b C45b 1.341(11)
N11b C42b 1.382(11)
N11b C45b 1.378(13)
N11b C62b 1.496(15)
N12b C46b 1.345(13)
N12b C50b 1.345(12)
N13b C51b 1.310(14)
N13b C52b 1.466(14)
N13b C54b 1.49(3)
C1b C2b 1.399(15)
C1b C6b 1.445(11)
C2b C3b 1.384(13)
C3b C4b 1.367(15)
C4b C5b 1.395(15)
C5b C31b 1.471(13)
C7b C8b 1.402(13)
C7b C12b 1.398(12)
C8b C9b 1.380(10)
C9b C10b 1.396(14)
C9b C13b 1.526(13)
C10b C11b 1.408(14)
C11b C12b 1.391(11)
C13b C14b 1.518(13)
C14b C15b 1.393(12)
C14b C19b 1.401(15)
C15b C16b 1.389(12)
C16b C17b 1.403(14)
C17b C18b 1.376(14)
C18b C19b 1.403(14)
C20b C21b 1.473(12)
C21b C22b 1.392(14)
C22b C23b 1.352(15)
C23b C24b 1.404(16)
C24b C25b 1.370(15)
C25b C26b 1.517(15)
C27b C28b 1.48(3)
C29b C30b 1.48(2)
C32b C33b 1.369(13)
C32b C37b 1.420(12)
C33b C34b 1.397(11)
C34b C35b 1.411(12)
C34b C38b 1.504(15)
C35b C36b 1.369(16)
C36b C37b 1.389(12)
C38b C39b 1.513(13)
C39b C40b 1.380(13)
C39b C44b 1.435(15)
C40b C41b 1.394(12)
C41b C42b 1.400(14)
C42b C43b 1.404(14)
C43b C44b 1.375(14)
C45b C46b 1.454(12)
C46b C47b 1.415(11)
C47b C48b 1.401(15)
C48b C49b 1.368(16)
C49b C50b 1.368(12)
C50b C51b 1.514(14)
C52b C53b 1.519(15)
C54b C55b 1.34(4)
C56b C57b 1.491(15)
C58b C59b 1.527(14)
C60b C61b 1.433(17)
C62b C63b 1.466(18)
O1c C26c 1.256(11)
O2c C51c 1.268(13)
N1c C1c 1.374(10)
N1c C5c 1.327(12)
N2c C6c 1.346(10)
N2c C7c 1.394(12)
N3c C6c 1.354(11)
N3c C12c 1.406(12)
N3c C56c 1.482(10)
N4c C16c 1.400(11)
N4c C20c 1.346(9)
N5c C17c 1.398(10)
N5c C20c 1.370(12)
N5c C58c 1.476(11)
N6c C21c 1.356(12)
N6c C25c 1.340(11)
N7c C26c 1.331(14)
N7c C27c 1.491(14)
N7c C29c 1.470(14)
N8c C31c 1.337(11)
N8c C32c 1.403(10)
N9c C31c 1.399(12)
N9c C37c 1.373(11)
N9c C60c 1.481(13)
N10c C41c 1.379(10)
N10c C45c 1.333(13)
N11c C42c 1.396(13)
N11c C45c 1.379(10)
N11c C62c 1.469(13)
N12c C46c 1.321(13)
N12c C50c 1.361(11)
N13c C51c 1.292(11)
N13c C52c 1.62(4)
N13c C54c 1.51(3)
C1c C2c 1.405(12)
C1c C6c 1.466(13)
C2c C3c 1.377(16)
C3c C4c 1.382(15)
C4c C5c 1.405(13)
C5c C31c 1.460(11)
C7c C8c 1.407(12)
C7c C12c 1.395(10)
C8c C9c 1.398(13)
C9c C10c 1.391(11)
C9c C13c 1.525(13)
C10c C11c 1.394(14)
C11c C12c 1.372(14)
C13c C14c 1.511(11)
C14c C15c 1.404(13)
C14c C19c 1.402(13)
C15c C16c 1.409(10)
C16c C17c 1.384(11)
C17c C18c 1.403(14)
C18c C19c 1.371(12)
C20c C21c 1.468(12)
C21c C22c 1.380(11)
C22c C23c 1.379(14)
C23c C24c 1.364(15)
C24c C25c 1.365(11)
C25c C26c 1.532(14)
C27c C28c 1.45(2)
C29c C30c 1.46(3)
C32c C33c 1.390(12)
C32c C37c 1.389(14)
C33c C34c 1.408(12)
C34c C35c 1.405(16)
C34c C38c 1.502(13)
C35c C36c 1.388(14)
C36c C37c 1.414(13)
C38c C39c 1.539(14)
C39c C40c 1.388(11)
C39c C44c 1.413(14)
C40c C41c 1.393(14)
C41c C42c 1.395(13)
C42c C43c 1.422(11)
C43c C44c 1.365(15)
C45c C46c 1.478(13)
C46c C47c 1.396(17)
C47c C48c 1.386(16)
C48c C49c 1.376(18)
C49c C50c 1.385(17)
C50c C51c 1.497(14)
C52c C53c 1.27(6)
C54c C55c 1.39(4)
C56c C57c 1.521(14)
C58c C59c 1.506(15)
C60c C61c 1.510(17)
C62c C63c 1.516(17)
S1d O1d 1.589(19)
S1d O2d 1.35(3)
S1d O3d 1.377(11)
S1d C1d 1.712(15)
C1d F1d 1.396(16)
C1d F2d 1.27(2)
C1d F3d 1.29(2)
S1e O1e 1.413(12)
S1e O2e 1.395(9)
S1e O3e 1.432(10)
S1e C1e 1.830(12)
C1e F1e 1.345(12)
C1e F2e 1.342(14)
C1e F3e 1.315(17)
S1f O1f 1.437(15)
S1f O2f 1.451(13)
S1f O3f 1.443(15)
S1f C1f 1.704(17)
C1f F1f 1.36(2)
C1f F2f 1.43(3)
C1f F3f 1.317(18)
S1g O1g 1.424(10)
S1g O2g 1.439(7)
S1g O3g 1.429(9)
S1g C1g 1.798(13)
C1g F1g 1.310(12)
C1g F2g 1.326(15)
C1g F3g 1.318(16)
S1h O1h 1.414(10)
S1h O2h 1.367(15)
S1h O3h 1.431(8)
S1h C1h 1.806(11)
C1h F1h 1.294(18)
C1h F2h 1.318(11)
C1h F3h 1.294(14)
S1i O1i 1.38(4)
S1i O2i 1.39(3)
S1i O3i 1.36(3)
S1i C1i 1.827(12)
C1i F1i 1.36(3)
C1i F2i 1.28(5)
C1i F3i 1.23(3)
S1i O1i' 1.374(16)
S1i O2i' 1.40(3)
S1i O3i' 1.409(15)
S1i C1i 1.827(12)
C1i F1i' 1.28(3)
C1i F2i' 1.23(3)
C1i F3i' 1.403(18)
S1j O1j 1.39(3)
S1j O2j 1.402(18)
S1j O3j 1.39(3)
S1j C1j 1.870(19)
C1j F1j 1.35(3)
C1j F2j 1.30(3)
C1j F3j 1.29(5)
S1j O1j' 1.51(4)
S1j O2j' 1.45(4)
S1j O3j' 1.479(16)
S1j C1j' 1.78(3)
C1j' F1j' 1.42(3)
C1j' F2j' 1.36(3)
C1j' F3j' 1.32(4)
S1k O1k 1.32(2)
S1k O2k 1.428(18)
S1k O3k 1.68(2)
S1k C1k 1.623(19)
C1k F1k 1.44(4)
C1k F2k 1.33(3)
C1k F3k 1.43(4)
S1k O1k' 1.41(3)
S1k O2k' 1.37(3)
S1k O3k' 1.425(19)
S1k C1k' 1.815(14)
C1k' F1k' 1.40(3)
C1k' F2k' 1.26(3)
C1k' F3k' 1.225(18)
S1l O1l 1.34(3)
S1l O2l 1.46(3)
S1l O3l 1.49(3)
S1l C1l 1.91(3)
C1l F1l 1.36(3)
C1l F2l 1.32(4)
C1l F3l 1.36(4)
S1l O1l' 1.28(4)
S1l O2l' 1.72(5)
S1l O3l' 1.34(4)
S1l C1l' 2.02(3)
C1l' F1l' 1.30(6)
C1l' F2l' 1.34(5)
C1l' F3l' 1.43(5)
S1l O1l'' 1.31(3)
S1l O2l'' 1.44(3)
S1l O3l'' 1.53(5)
C1l' F1l'' 1.37(5)
C1l' F2l'' 1.39(5)
C1l' F3l'' 1.48(5)
N1m C1m 1.058(18)
C1m C2m 1.52(3)
N1n C1n 1.099(15)
C1n C2n 1.413(19)
N1o C1o 1.15(4)
C1o C2o 1.31(4)
N1p C1p 1.16(3)
C1p C2p 1.40(3)
N1q C1q 1.17(3)
C1q C2q 1.38(3)
N1r C1r .97(4)
C1r C2r 1.42(5)
N1s C1s 1.118(18)
C1s C2s 1.431(19)
N1t C1t 1.11(3)
C1t C2t 1.41(3)
N1u C1u 1.23(5)
C1u C2u 1.45(5)
N1v C1v 1.03(7)
C1v C2v 1.52(7)

loop_
_geom_torsion_atom_site_label_1
_geom_torsion_atom_site_label_2
_geom_torsion_atom_site_label_3
_geom_torsion_atom_site_label_4
_geom_torsion
O1a Eu2 Eu3 O2a 140.5(3)
O1b Eu2 Eu3 O2b 158.4(4)
O1c Eu2 Eu3 O2c 152.8(4)
N2a Eu1 N1a C1a 9.3(6)
N2a Eu1 N1a C5a -160.1(7)
N8a Eu1 N1a C1a -172.1(7)
N8a Eu1 N1a C5a 18.5(6)
N1b Eu1 N1a C1a 143.4(6)
N1b Eu1 N1a C5a -26.0(7)
N2b Eu1 N1a C1a 98.8(7)
N2b Eu1 N1a C5a -70.6(7)
N8b Eu1 N1a C1a -136.8(6)
N8b Eu1 N1a C5a 53.8(8)
N1c Eu1 N1a C1a -38.4(7)
N1c Eu1 N1a C5a 152.2(6)
N2c Eu1 N1a C1a 48.1(8)
N2c Eu1 N1a C5a -121.3(7)
N8c Eu1 N1a C1a -76.1(7)
N8c Eu1 N1a C5a 114.5(7)
N1a Eu1 N2a C6a -23.3(6)
N1a Eu1 N2a C7a -165.3(8)
N8a Eu1 N2a C6a -24.9(7)
N8a Eu1 N2a C7a -166.8(7)
N1b Eu1 N2a C6a -126.9(6)
N1b Eu1 N2a C7a 91.2(8)
N2b Eu1 N2a C6a -97.3(6)
N2b Eu1 N2a C7a 120.7(8)
N8b Eu1 N2a C6a 118.4(6)
N8b Eu1 N2a C7a -23.5(10)
N1c Eu1 N2a C6a 116.2(6)
N1c Eu1 N2a C7a -25.8(8)
N2c Eu1 N2a C6a -179.7(6)
N2c Eu1 N2a C7a 38.4(8)
N8c Eu1 N2a C6a 52.4(6)
N8c Eu1 N2a C7a -89.5(8)
N1a Eu1 N8a C31a -15.3(7)
N1a Eu1 N8a C32a 174.1(9)
N2a Eu1 N8a C31a -13.7(8)
N2a Eu1 N8a C32a 175.6(8)
N1b Eu1 N8a C31a 123.8(7)
N1b Eu1 N8a C32a -46.9(8)
N2b Eu1 N8a C31a 59.1(7)
N2b Eu1 N8a C32a -111.5(8)
N8b Eu1 N8a C31a -173.4(7)
N8b Eu1 N8a C32a 15.9(8)
N1c Eu1 N8a C31a -123.5(7)
N1c Eu1 N8a C32a 65.9(9)
N2c Eu1 N8a C31a 122.7(7)
N2c Eu1 N8a C32a -48.0(9)
N8c Eu1 N8a C31a -86.7(7)
N8c Eu1 N8a C32a 102.6(8)
N1a Eu1 N1b C1b -30.5(7)
N1a Eu1 N1b C5b 149.8(6)
N2a Eu1 N1b C1b 51.1(7)
N2a Eu1 N1b C5b -128.6(7)
N8a Eu1 N1b C1b -71.7(6)
N8a Eu1 N1b C5b 108.7(7)
N2b Eu1 N1b C1b 17.9(6)
N2b Eu1 N1b C5b -161.7(7)
N8b Eu1 N1b C1b -165.2(7)
N8b Eu1 N1b C5b 15.1(6)
N1c Eu1 N1b C1b 151.2(6)
N1c Eu1 N1b C5b -28.5(8)
N2c Eu1 N1b C1b 107.6(7)
N2c Eu1 N1b C5b -72.0(7)
N8c Eu1 N1b C1b -127.8(6)
N8c Eu1 N1b C5b 52.5(8)
N1a Eu1 N2b C6b 105.6(6)
N1a Eu1 N2b C7b -26.8(7)
N2a Eu1 N2b C6b 170.6(6)
N2a Eu1 N2b C7b 38.1(7)
N8a Eu1 N2b C6b 42.0(5)
N8a Eu1 N2b C7b -90.4(7)
N1b Eu1 N2b C6b -30.5(5)
N1b Eu1 N2b C7b -163.0(8)
N8b Eu1 N2b C6b -33.9(6)
N8b Eu1 N2b C7b -166.4(7)
N1c Eu1 N2b C6b -135.4(5)
N1c Eu1 N2b C7b 92.2(7)
N2c Eu1 N2b C6b -104.2(6)
N2c Eu1 N2b C7b 123.3(7)
N8c Eu1 N2b C6b 113.9(6)
N8c Eu1 N2b C7b -18.5(9)
N1a Eu1 N8b C31b -127.3(6)
N1a Eu1 N8b C32b 90.1(8)
N2a Eu1 N8b C31b 112.8(7)
N2a Eu1 N8b C32b -29.8(9)
N8a Eu1 N8b C31b -96.3(6)
N8a Eu1 N8b C32b 121.1(7)
N1b Eu1 N8b C31b -25.3(6)
N1b Eu1 N8b C32b -167.9(8)
N2b Eu1 N8b C31b -21.9(7)
N2b Eu1 N8b C32b -164.5(7)
N1c Eu1 N8b C31b 115.1(7)
N1c Eu1 N8b C32b -27.5(7)
N2c Eu1 N8b C31b 49.6(6)
N2c Eu1 N8b C32b -93.0(7)
N8c Eu1 N8b C31b 176.5(6)
N8c Eu1 N8b C32b 33.9(7)
N1a Eu1 N1c C1c 150.2(6)
N1a Eu1 N1c C5c -28.7(7)
N2a Eu1 N1c C1c 106.7(6)
N2a Eu1 N1c C5c -72.2(7)
N8a Eu1 N1c C1c -125.8(6)
N8a Eu1 N1c C5c 55.3(8)
N1b Eu1 N1c C1c -31.5(7)
N1b Eu1 N1c C5c 149.6(6)
N2b Eu1 N1c C1c 50.3(7)
N2b Eu1 N1c C5c -128.6(6)
N8b Eu1 N1c C1c -71.9(6)
N8b Eu1 N1c C5c 109.2(7)
N2c Eu1 N1c C1c 15.4(6)
N2c Eu1 N1c C5c -163.5(7)
N8c Eu1 N1c C1c -168.4(7)
N8c Eu1 N1c C5c 12.7(6)
N1a Eu1 N2c C6c -135.5(6)
N1a Eu1 N2c C7c 85.0(8)
N2a Eu1 N2c C6c -101.2(6)
N2a Eu1 N2c C7c 119.3(7)
N8a Eu1 N2c C6c 113.0(6)
N8a Eu1 N2c C7c -26.5(8)
N1b Eu1 N2c C6c 111.9(6)
N1b Eu1 N2c C7c -27.6(7)
N2b Eu1 N2c C6c 176.4(6)
N2b Eu1 N2c C7c 36.9(7)
N8b Eu1 N2c C6c 47.6(6)
N8b Eu1 N2c C7c -91.9(7)
N1c Eu1 N2c C6c -25.9(6)
N1c Eu1 N2c C7c -165.4(7)
N8c Eu1 N2c C6c -30.1(7)
N8c Eu1 N2c C7c -169.6(6)
N1a Eu1 N8c C31c 127.1(6)
N1a Eu1 N8c C32c -30.9(7)
N2a Eu1 N8c C31c 61.2(6)
N2a Eu1 N8c C32c -96.8(7)
N8a Eu1 N8c C31c -171.1(6)
N8a Eu1 N8c C32c 30.9(7)
N1b Eu1 N8c C31c -119.5(6)
N1b Eu1 N8c C32c 82.5(8)
N2b Eu1 N8c C31c 118.8(6)
N2b Eu1 N8c C32c -39.1(9)
N8b Eu1 N8c C31c -86.9(6)
N8b Eu1 N8c C32c 115.1(8)
N1c Eu1 N8c C31c -17.0(5)
N1c Eu1 N8c C32c -175.0(8)
N2c Eu1 N8c C31c -12.8(6)
N2c Eu1 N8c C32c -170.7(7)
N4a Eu2 O1a C26a -21.4(7)
N6a Eu2 O1a C26a -18.0(6)
O1b Eu2 O1a C26a -89.6(6)
N4b Eu2 O1a C26a 137.2(6)
O1c Eu2 O1a C26a -175.7(7)
O1a Eu2 N4a C16a -177.6(7)
O1a Eu2 N4a C20a -8.0(7)
N6a Eu2 N4a C16a 178.9(9)
N6a Eu2 N4a C20a -11.4(6)
O1b Eu2 N4a C16a -112.1(8)
O1b Eu2 N4a C20a 57.6(7)
N4b Eu2 N4a C16a 14.7(8)
N4b Eu2 N4a C20a -175.6(7)
O1c Eu2 N4a C16a -45.1(10)
O1c Eu2 N4a C20a 124.6(7)
O1a Eu2 N6a C21a -160.6(8)
O1a Eu2 N6a C25a -1.3(6)
N4a Eu2 N6a C21a 16.4(7)
N4a Eu2 N6a C25a 175.6(7)
O1b Eu2 N6a C21a -75.8(7)
O1b Eu2 N6a C25a 83.4(6)
N4b Eu2 N6a C21a 45.4(9)
N4b Eu2 N6a C25a -155.3(6)
O1c Eu2 N6a C21a -126.6(7)
O1c Eu2 N6a C25a 32.6(7)
O1a Eu2 O1b C26b -164.6(8)
N4a Eu2 O1b C26b 63.7(7)
N6a Eu2 O1b C26b 127.6(8)
N4b Eu2 O1b C26b -16.4(8)
O1c Eu2 O1b C26b -83.8(7)
O1a Eu2 N4b C16b -58.1(8)
O1a Eu2 N4b C20b 111.4(6)
N4a Eu2 N4b C16b 105.1(7)
N4a Eu2 N4b C20b -85.5(6)
N6a Eu2 N4b C16b 79.4(7)
N6a Eu2 N4b C20b -111.1(6)
O1b Eu2 N4b C16b -177.4(6)
O1b Eu2 N4b C20b -7.9(6)
O1c Eu2 N4b C16b -106.1(7)
O1c Eu2 N4b C20b 63.4(5)
O1a Eu2 O1c C26c -85.8(8)
N4a Eu2 O1c C26c 130.8(8)
N6a Eu2 O1c C26c -116.6(8)
O1b Eu2 O1c C26c -162.7(8)
N4b Eu2 O1c C26c 68.0(8)
N10a Eu3 O2a C51a 11.0(10)
N12a Eu3 O2a C51a 11.5(8)
O2b Eu3 O2a C51a -148.0(9)
N12b Eu3 O2a C51a 148.3(9)
O2c Eu3 O2a C51a -60.9(9)
N10c Eu3 O2a C51a 165.6(8)
N12c Eu3 O2a C51a -95.3(9)
O2a Eu3 N10a C41a -173.3(8)
O2a Eu3 N10a C45a -.4(8)
N12a Eu3 N10a C41a -173.7(9)
N12a Eu3 N10a C45a -.8(7)
O2b Eu3 N10a C41a -33.4(10)
O2b Eu3 N10a C45a 139.5(7)
N12b Eu3 N10a C41a 91.1(9)
N12b Eu3 N10a C45a -96.1(7)
O2c Eu3 N10a C41a -105.0(9)
O2c Eu3 N10a C45a 67.9(7)
N10c Eu3 N10a C41a 21.2(8)
N10c Eu3 N10a C45a -165.9(7)
N12c Eu3 N10a C41a -41.8(8)
N12c Eu3 N10a C45a 131.0(7)
O2a Eu3 N12a C46a 169.1(8)
O2a Eu3 N12a C50a 7.9(7)
N10a Eu3 N12a C46a -11.3(7)
N10a Eu3 N12a C50a -172.4(8)
O2b Eu3 N12a C46a -158.6(7)
O2b Eu3 N12a C50a 40.3(8)
N12b Eu3 N12a C46a 125.9(7)
N12b Eu3 N12a C50a -35.3(8)
O2c Eu3 N12a C46a -105.7(8)
O2c Eu3 N12a C50a 93.1(7)
N10c Eu3 N12a C46a 16.7(10)
N10c Eu3 N12a C50a -144.4(7)
N12c Eu3 N12a C46a -68.0(8)
N12c Eu3 N12a C50a 130.8(7)
O2a Eu3 O2b C51b -54.0(8)
N10a Eu3 O2b C51b 157.9(7)
N12a Eu3 O2b C51b -82.9(8)
N12b Eu3 O2b C51b 13.2(7)
O2c Eu3 O2b C51b -130.8(8)
N10c Eu3 O2b C51b 99.8(8)
N12c Eu3 O2b C51b 166.8(8)
O2a Eu3 N12b C46b -92.0(8)
O2a Eu3 N12b C50b 97.0(8)
N10a Eu3 N12b C46b 25.8(9)
N10a Eu3 N12b C50b -145.2(7)
N12a Eu3 N12b C46b -50.0(8)
N12a Eu3 N12b C50b 138.9(7)
O2b Eu3 N12b C46b 175.1(8)
O2b Eu3 N12b C50b 4.1(7)
O2c Eu3 N12b C46b -132.2(7)
O2c Eu3 N12b C50b 56.8(8)
N10c Eu3 N12b C46b 98.2(7)
N10c Eu3 N12b C50b -72.8(7)
N12c Eu3 N12b C46b 144.8(7)
N12c Eu3 N12b C50b -26.3(8)
O2a Eu3 O2c C51c -176.4(8)
N10a Eu3 O2c C51c 54.5(7)
N12a Eu3 O2c C51c 117.5(8)
O2b Eu3 O2c C51c -93.9(7)
N12b Eu3 O2c C51c -139.0(7)
N10c Eu3 O2c C51c -27.8(8)
N12c Eu3 O2c C51c -25.6(7)
O2a Eu3 N10c C41c -36.6(10)
O2a Eu3 N10c C45c 95.7(7)
N10a Eu3 N10c C41c 123.0(8)
N10a Eu3 N10c C45c -104.7(6)
N12a Eu3 N10c C41c 98.3(8)
N12a Eu3 N10c C45c -129.4(6)
O2b Eu3 N10c C41c -84.9(7)
O2b Eu3 N10c C45c 47.4(6)
N12b Eu3 N10c C41c -20.6(7)
N12b Eu3 N10c C45c 111.8(6)
O2c Eu3 N10c C41c -156.4(7)
O2c Eu3 N10c C45c -24.1(7)
N12c Eu3 N10c C41c -158.7(8)
N12c Eu3 N10c C45c -26.4(6)
O2a Eu3 N12c C46c -122.2(8)
O2a Eu3 N12c C50c 47.3(8)
N10a Eu3 N12c C46c 110.5(8)
N10a Eu3 N12c C50c -80.0(8)
N12a Eu3 N12c C46c 159.8(7)
N12a Eu3 N12c C50c -30.7(8)
O2b Eu3 N12c C46c -64.5(8)
O2b Eu3 N12c C50c 105.0(8)
N12b Eu3 N12c C46c -35.7(9)
N12b Eu3 N12c C50c 133.8(7)
O2c Eu3 N12c C46c -160.4(9)
O2c Eu3 N12c C50c 9.1(7)
N10c Eu3 N12c C46c 17.5(7)
N10c Eu3 N12c C50c -173.0(8)
Eu2 O1a C26a N7a -145.0(7)
Eu2 O1a C26a C25a 35.1(11)
Eu3 O2a C51a N13a 149.3(9)
Eu3 O2a C51a C50a -28.3(14)
Eu1 N1a C1a C2a -169.1(8)
Eu1 N1a C1a C6a 5.0(10)
C5a N1a C1a C2a .7(14)
C5a N1a C1a C6a 174.7(8)
Eu1 N1a C5a C4a 166.4(8)
Eu1 N1a C5a C31a -19.4(10)
C1a N1a C5a C4a -3.2(13)
C1a N1a C5a C31a 171.0(8)
Eu1 N2a C6a N3a -148.4(6)
Eu1 N2a C6a C1a 38.1(9)
C7a N2a C6a N3a 2.6(9)
C7a N2a C6a C1a -170.9(7)
Eu1 N2a C7a C8a -44.5(13)
Eu1 N2a C7a C12a 141.1(6)
C6a N2a C7a C8a 171.2(9)
C6a N2a C7a C12a -3.3(9)
C12a N3a C6a N2a -.9(10)
C12a N3a C6a C1a 171.9(9)
C56a N3a C6a N2a 180.0(8)
C56a N3a C6a C1a -7.3(15)
C6a N3a C12a C7a -1.3(9)
C6a N3a C12a C11a -179.2(10)
C56a N3a C12a C7a 178.0(8)
C56a N3a C12a C11a .0(15)
C6a N3a C56a C57a -55.4(13)
C12a N3a C56a C57a 125.6(10)
Eu2 N4a C16a C15a -7.6(15)
Eu2 N4a C16a C17a 171.3(6)
C20a N4a C16a C15a -178.1(10)
C20a N4a C16a C17a .8(10)
Eu2 N4a C20a N5a -174.3(6)
Eu2 N4a C20a C21a 7.5(11)
C16a N4a C20a N5a -1.9(10)
C16a N4a C20a C21a 179.9(9)
C20a N5a C17a C16a -1.7(10)
C20a N5a C17a C18a 176.3(10)
C58a N5a C17a C16a 178.1(9)
C58a N5a C17a C18a -3.9(16)
C17a N5a C20a N4a 2.2(10)
C17a N5a C20a C21a -179.7(9)
C58a N5a C20a N4a -177.6(9)
C58a N5a C20a C21a .5(16)
C17a N5a C58a C59a 88.8(12)
C20a N5a C58a C59a -91.4(12)
Eu2 N6a C21a C20a -18.7(11)
Eu2 N6a C21a C22a 157.0(8)
C25a N6a C21a C20a -177.1(8)
C25a N6a C21a C22a -1.4(14)
Eu2 N6a C25a C24a -155.3(8)
Eu2 N6a C25a C26a 16.3(10)
C21a N6a C25a C24a 4.3(14)
C21a N6a C25a C26a 176.0(8)
C27a N7a C26a O1a 163.2(9)
C27a N7a C26a C25a -16.9(15)
C29a N7a C26a O1a -6.5(13)
C29a N7a C26a C25a 173.4(9)
C26a N7a C27a C28a -86.5(11)
C29a N7a C27a C28a 83.4(11)
C26a N7a C29a C30a -97.6(11)
C27a N7a C29a C30a 91.6(11)
Eu1 N8a C31a N9a -171.5(6)
Eu1 N8a C31a C5a 12.6(11)
C32a N8a C31a N9a 1.8(11)
C32a N8a C31a C5a -174.2(9)
Eu1 N8a C32a C33a -11.1(15)
Eu1 N8a C32a C37a 169.4(7)
C31a N8a C32a C33a 177.3(10)
C31a N8a C32a C37a -2.3(10)
C37a N9a C31a N8a -.6(11)
C37a N9a C31a C5a 175.0(9)
C60a N9a C31a N8a -176.9(9)
C60a N9a C31a C5a -1.3(16)
C31a N9a C37a C32a -.8(11)
C31a N9a C37a C36a -179.1(11)
C60a N9a C37a C32a 176.0(9)
C60a N9a C37a C36a -2.3(16)
C31a N9a C60a C61a -85.4(13)
C37a N9a C60a C61a 98.8(11)
Eu3 N10a C41a C40a -10.6(15)
Eu3 N10a C41a C42a 170.5(7)
C45a N10a C41a C40a 175.8(10)
C45a N10a C41a C42a -3.0(11)
Eu3 N10a C45a N11a -171.4(6)
Eu3 N10a C45a C46a 11.5(12)
C41a N10a C45a N11a 3.3(10)
C41a N10a C45a C46a -173.8(9)
C45a N11a C42a C41a .5(11)
C45a N11a C42a C43a -178.9(11)
C62a N11a C42a C41a -173.0(9)
C62a N11a C42a C43a 7.6(17)
C42a N11a C45a N10a -2.4(11)
C42a N11a C45a C46a 174.3(10)
C62a N11a C45a N10a 170.5(9)
C62a N11a C45a C46a -12.7(16)
C42a N11a C62a C63a 93.2(13)
C45a N11a C62a C63a -78.7(15)
Eu3 N12a C46a C45a 20.3(10)
Eu3 N12a C46a C47a -154.3(8)
C50a N12a C46a C45a -178.7(8)
C50a N12a C46a C47a 6.7(13)
Eu3 N12a C50a C49a 152.8(8)
Eu3 N12a C50a C51a -21.9(10)
C46a N12a C50a C49a -9.0(14)
C46a N12a C50a C51a 176.2(8)
C52a N13a C51a O2a -171.8(14)
C52a N13a C51a C50a 6(3)
C54a N13a C51a O2a .0(18)
C54a N13a C51a C50a 177.4(12)
C51a N13a C52a C53a -118(3)
C51a N13a C52a C53a' 131(5)
C54a N13a C52a C53a 70(3)
C54a N13a C52a C53a' -41(5)
C51a N13a C54a C55a -80.6(17)
C52a N13a C54a C55a 91.9(19)
N1a C1a C2a C3a 2.1(15)
C6a C1a C2a C3a -171.4(10)
N1a C1a C6a N2a -28.8(11)
N1a C1a C6a N3a 158.9(9)
C2a C1a C6a N2a 145.3(9)
C2a C1a C6a N3a -27.0(15)
C1a C2a C3a C4a -2.6(16)
C2a C3a C4a C5a .2(17)
C3a C4a C5a N1a 2.7(15)
C3a C4a C5a C31a -170.6(10)
N1a C5a C31a N8a 4.2(13)
N1a C5a C31a N9a -171.1(9)
C4a C5a C31a N8a 178.0(10)
C4a C5a C31a N9a 2.7(16)
N2a C7a C8a C9a -177.2(8)
C12a C7a C8a C9a -3.3(12)
N2a C7a C12a N3a 2.8(9)
N2a C7a C12a C11a -178.9(8)
C8a C7a C12a N3a -172.3(8)
C8a C7a C12a C11a 6.0(13)
C7a C8a C9a C10a -.8(12)
C7a C8a C9a C13a 179.1(8)
C8a C9a C10a C11a 2.3(13)
C13a C9a C10a C11a -177.6(8)
C8a C9a C13a C14a -32.0(11)
C10a C9a C13a C14a 148.0(8)
C9a C10a C11a C12a .4(14)
C10a C11a C12a N3a 173.4(9)
C10a C11a C12a C7a -4.4(13)
C9a C13a C14a C15a -60.5(12)
C9a C13a C14a C19a 121.2(9)
C13a C14a C15a C16a -176.1(9)
C19a C14a C15a C16a 2.2(14)
C13a C14a C19a C18a 177.7(10)
C15a C14a C19a C18a -.6(15)
C14a C15a C16a N4a 176.1(9)
C14a C15a C16a C17a -2.6(14)
N4a C16a C17a N5a .6(10)
N4a C16a C17a C18a -177.5(9)
C15a C16a C17a N5a 179.6(8)
C15a C16a C17a C18a 1.5(15)
N5a C17a C18a C19a -177.5(10)
C16a C17a C18a C19a .2(15)
C17a C18a C19a C14a -.6(15)
N4a C20a C21a N6a 7.0(13)
N4a C20a C21a C22a -168.5(10)
N5a C20a C21a N6a -170.9(9)
N5a C20a C21a C22a 13.6(16)
N6a C21a C22a C23a -2.9(16)
C20a C21a C22a C23a 172.3(10)
C21a C22a C23a C24a 4.2(17)
C22a C23a C24a C25a -1.4(17)
C23a C24a C25a N6a -2.9(15)
C23a C24a C25a C26a -173.4(10)
N6a C25a C26a O1a -33.4(12)
N6a C25a C26a N7a 146.6(9)
C24a C25a C26a O1a 137.9(10)
C24a C25a C26a N7a -42.1(15)
N8a C32a C33a C34a 179.9(10)
C37a C32a C33a C34a -.5(14)
N8a C32a C37a N9a 2.0(11)
N8a C32a C37a C36a -179.7(10)
C33a C32a C37a N9a -177.7(9)
C33a C32a C37a C36a .7(16)
C32a C33a C34a C35a -.2(15)
C32a C33a C34a C38a 179.9(9)
C33a C34a C35a C36a .8(16)
C38a C34a C35a C36a -179.3(10)
C33a C34a C38a C39a -54.3(12)
C35a C34a C38a C39a 125.8(10)
C34a C35a C36a C37a -.6(16)
C35a C36a C37a N9a 177.8(10)
C35a C36a C37a C32a -.1(16)
C34a C38a C39a C40a -49.3(13)
C34a C38a C39a C44a 130.0(10)
C38a C39a C40a C41a 178.2(9)
C44a C39a C40a C41a -1.1(14)
C38a C39a C44a C43a -177.2(10)
C40a C39a C44a C43a 2.1(16)
C39a C40a C41a N10a -179.7(9)
C39a C40a C41a C42a -1.0(15)
N10a C41a C42a N11a 1.6(11)
N10a C41a C42a C43a -179.0(9)
C40a C41a C42a N11a -177.3(9)
C40a C41a C42a C43a 2.1(15)
N11a C42a C43a C44a 178.2(10)
C41a C42a C43a C44a -1.2(16)
C42a C43a C44a C39a -.9(16)
N10a C45a C46a N12a -20.7(12)
N10a C45a C46a C47a 153.9(10)
N11a C45a C46a N12a 162.8(9)
N11a C45a C46a C47a -22.6(15)
N12a C46a C47a C48a .3(15)
C45a C46a C47a C48a -173.7(10)
C46a C47a C48a C49a -5.3(17)
C47a C48a C49a C50a 3.1(18)
C48a C49a C50a N12a 4.2(17)
C48a C49a C50a C51a 178.0(11)
N12a C50a C51a O2a 32.0(13)
N12a C50a C51a N13a -145.5(11)
C49a C50a C51a O2a -142.3(12)
C49a C50a C51a N13a 40.2(18)
Eu2 O1b C26b N7b -149.3(8)
Eu2 O1b C26b C25b 28.5(11)
Eu3 O2b C51b N13b 151.6(8)
Eu3 O2b C51b C50b -27.0(12)
Eu1 N1b C1b C2b 179.2(7)
Eu1 N1b C1b C6b -3.5(10)
C5b N1b C1b C2b -1.1(13)
C5b N1b C1b C6b 176.2(8)
Eu1 N1b C5b C4b -178.2(7)
Eu1 N1b C5b C31b -4.3(10)
C1b N1b C5b C4b 2.1(13)
C1b N1b C5b C31b 176.1(8)
Eu1 N2b C6b N3b -142.1(6)
Eu1 N2b C6b C1b 44.2(9)
C7b N2b C6b N3b 2.5(10)
C7b N2b C6b C1b -171.2(8)
Eu1 N2b C7b C8b -50.2(13)
Eu1 N2b C7b C12b 130.4(7)
C6b N2b C7b C8b 175.4(9)
C6b N2b C7b C12b -3.9(10)
C12b N3b C6b N2b -.1(11)
C12b N3b C6b C1b 172.7(9)
C56b N3b C6b N2b 168.9(9)
C56b N3b C6b C1b -18.3(16)
C6b N3b C12b C7b -2.4(10)
C6b N3b C12b C11b 178.3(10)
C56b N3b C12b C7b -172.1(9)
C56b N3b C12b C11b 8.6(16)
C6b N3b C56b C57b 116.1(10)
C12b N3b C56b C57b -76.5(11)
Eu2 N4b C16b C15b -7.5(12)
Eu2 N4b C16b C17b 171.7(5)
C20b N4b C16b C15b -177.9(8)
C20b N4b C16b C17b 1.3(8)
Eu2 N4b C20b N5b -174.5(5)
Eu2 N4b C20b C21b 5.9(9)
C16b N4b C20b N5b -2.4(8)
C16b N4b C20b C21b 178.0(7)
C20b N5b C17b C16b -1.6(8)
C20b N5b C17b C18b 175.9(9)
C58b N5b C17b C16b 179.4(7)
C58b N5b C17b C18b -3.1(13)
C17b N5b C20b N4b 2.6(9)
C17b N5b C20b C21b -177.9(7)
C58b N5b C20b N4b -178.5(8)
C58b N5b C20b C21b 1.0(13)
C17b N5b C58b C59b 88.0(10)
C20b N5b C58b C59b -90.7(10)
C25b N6b C21b C20b -175.9(7)
C25b N6b C21b C22b -.6(11)
C21b N6b C25b C24b 2.3(11)
C21b N6b C25b C26b 175.4(7)
C27b N7b C26b O1b 170.0(11)
C27b N7b C26b C25b -7.7(17)
C29b N7b C26b O1b -5.5(15)
C29b N7b C26b C25b 176.9(9)
C26b N7b C27b C28b 115.7(14)
C29b N7b C27b C28b -68.6(15)
C26b N7b C29b C30b -76.3(14)
C27b N7b C29b C30b 107.7(12)
Eu1 N8b C31b N9b -150.4(6)
Eu1 N8b C31b C5b 35.5(10)
C32b N8b C31b N9b 1.5(10)
C32b N8b C31b C5b -172.6(8)
Eu1 N8b C32b C33b -38.8(13)
Eu1 N8b C32b C37b 145.0(7)
C31b N8b C32b C33b 175.8(10)
C31b N8b C32b C37b -.3(10)
C37b N9b C31b N8b -2.1(11)
C37b N9b C31b C5b 171.3(9)
C60b N9b C31b N8b 169.0(9)
C60b N9b C31b C5b -17.5(16)
C31b N9b C37b C32b 1.8(11)
C31b N9b C37b C36b 177.6(11)
C60b N9b C37b C32b -169.9(9)
C60b N9b C37b C36b 5.9(17)
C31b N9b C60b C61b 110.6(11)
C37b N9b C60b C61b -79.5(13)
C45b N10b C41b C40b 173.8(8)
C45b N10b C41b C42b -5.1(9)
C41b N10b C45b N11b 4.4(9)
C41b N10b C45b C46b -171.7(8)
C45b N11b C42b C41b -1.2(9)
C45b N11b C42b C43b -179.0(10)
C62b N11b C42b C41b -166.3(8)
C62b N11b C42b C43b 16.0(15)
C42b N11b C45b N10b -2.1(10)
C42b N11b C45b C46b 173.8(9)
C62b N11b C45b N10b 162.4(8)
C62b N11b C45b C46b -21.8(13)
C42b N11b C62b C63b 82.6(12)
C45b N11b C62b C63b -79.6(12)
Eu3 N12b C46b C45b 8.4(11)
Eu3 N12b C46b C47b -167.3(8)
C50b N12b C46b C45b 179.6(9)
C50b N12b C46b C47b 3.9(15)
Eu3 N12b C50b C49b 161.8(8)
Eu3 N12b C50b C51b -16.4(11)
C46b N12b C50b C49b -9.5(15)
C46b N12b C50b C51b 172.4(9)
C52b N13b C51b O2b -162.5(10)
C52b N13b C51b C50b 16.0(16)
C54b N13b C51b O2b -3.0(18)
C54b N13b C51b C50b 175.4(13)
C51b N13b C52b C53b -115.5(12)
C54b N13b C52b C53b 84.2(14)
C51b N13b C54b C55b 80.3(18)
C52b N13b C54b C55b -117.3(16)
N1b C1b C2b C3b .9(15)
C6b C1b C2b C3b -176.1(10)
N1b C1b C6b N2b -28.8(12)
N1b C1b C6b N3b 158.8(9)
C2b C1b C6b N2b 148.5(9)
C2b C1b C6b N3b -24.0(15)
C1b C2b C3b C4b -1.6(16)
C2b C3b C4b C5b 2.6(16)
C3b C4b C5b N1b -2.9(15)
C3b C4b C5b C31b -176.0(10)
N1b C5b C31b N8b -21.3(12)
N1b C5b C31b N9b 165.6(9)
C4b C5b C31b N8b 152.4(10)
C4b C5b C31b N9b -20.8(16)
N2b C7b C8b C9b 178.3(9)
C12b C7b C8b C9b -2.4(13)
N2b C7b C12b N3b 3.9(10)
N2b C7b C12b C11b -176.7(9)
C8b C7b C12b N3b -175.5(8)
C8b C7b C12b C11b 3.9(14)
C7b C8b C9b C10b -.9(13)
C7b C8b C9b C13b -177.5(8)
C8b C9b C10b C11b 3.1(15)
C13b C9b C10b C11b 179.8(9)
C8b C9b C13b C14b -23.0(13)
C10b C9b C13b C14b 160.4(9)
C9b C10b C11b C12b -1.7(15)
C10b C11b C12b N3b 177.4(10)
C10b C11b C12b C7b -1.8(14)
C9b C13b C14b C15b -63.3(11)
C9b C13b C14b C19b 117.2(9)
C13b C14b C15b C16b -177.1(7)
C19b C14b C15b C16b 2.5(11)
C13b C14b C19b C18b 179.3(8)
C15b C14b C19b C18b -.3(13)
C14b C15b C16b N4b 176.0(7)
C14b C15b C16b C17b -3.2(11)
N4b C16b C17b N5b .2(9)
N4b C16b C17b C18b -177.5(8)
C15b C16b C17b N5b 179.6(7)
C15b C16b C17b C18b 1.9(12)
N5b C17b C18b C19b -176.8(8)
C16b C17b C18b C19b .3(13)
C17b C18b C19b C14b -1.1(13)
N4b C20b C21b N6b 8.4(10)
N4b C20b C21b C22b -166.6(8)
N5b C20b C21b N6b -171.1(7)
N5b C20b C21b C22b 13.9(13)
N6b C21b C22b C23b -.8(12)
C20b C21b C22b C23b 173.8(8)
C21b C22b C23b C24b .6(13)
C22b C23b C24b C25b 1.0(13)
C23b C24b C25b N6b -2.4(13)
C23b C24b C25b C26b -174.6(8)
N6b C25b C26b O1b -28.3(11)
N6b C25b C26b N7b 149.4(9)
C24b C25b C26b O1b 144.6(9)
C24b C25b C26b N7b -37.6(14)
N8b C32b C33b C34b 179.9(9)
C37b C32b C33b C34b -4.5(14)
N8b C32b C37b N9b -.9(10)
N8b C32b C37b C36b -177.4(9)
C33b C32b C37b N9b -177.5(9)
C33b C32b C37b C36b 6.1(15)
C32b C33b C34b C35b 2.9(14)
C32b C33b C34b C38b -175.0(9)
C33b C34b C35b C36b -3.1(16)
C38b C34b C35b C36b 174.8(10)
C33b C34b C38b C39b -35.2(13)
C35b C34b C38b C39b 146.9(9)
C34b C35b C36b C37b 4.6(16)
C35b C36b C37b N9b 178.8(11)
C35b C36b C37b C32b -5.9(15)
C34b C38b C39b C40b -34.0(13)
C34b C38b C39b C44b 149.2(9)
C38b C39b C40b C41b -176.6(8)
C44b C39b C40b C41b .0(12)
C38b C39b C44b C43b 179.1(9)
C40b C39b C44b C43b 2.2(14)
C39b C40b C41b N10b 178.7(8)
C39b C40b C41b C42b -2.5(12)
N10b C41b C42b N11b 3.9(9)
N10b C41b C42b C43b -178.1(8)
C40b C41b C42b N11b -175.2(7)
C40b C41b C42b C43b 2.8(13)
N11b C42b C43b C44b 176.8(9)
C41b C42b C43b C44b -.6(13)
C42b C43b C44b C39b -1.9(14)
N10b C45b C46b N12b -36.0(12)
N10b C45b C46b C47b 139.6(10)
N11b C45b C46b N12b 148.5(9)
N11b C45b C46b C47b -35.8(15)
N12b C46b C47b C48b 3.5(15)
C45b C46b C47b C48b -171.7(10)
C46b C47b C48b C49b -5.8(15)
C47b C48b C49b C50b .8(16)
C48b C49b C50b N12b 7.2(16)
C48b C49b C50b C51b -175.0(11)
N12b C50b C51b O2b 26.7(13)
N12b C50b C51b N13b -151.8(10)
C49b C50b C51b O2b -151.3(11)
C49b C50b C51b N13b 30.1(17)
Eu2 O1c C26c N7c -144.2(8)
Eu2 O1c C26c C25c 34.6(12)
Eu3 O2c C51c N13c -142.1(9)
Eu3 O2c C51c C50c 37.7(11)
Eu1 N1c C1c C2c -176.2(7)
Eu1 N1c C1c C6c -4.0(9)
C5c N1c C1c C2c 2.8(13)
C5c N1c C1c C6c 175.0(8)
Eu1 N1c C5c C4c 177.5(7)
Eu1 N1c C5c C31c -7.2(10)
C1c N1c C5c C4c -1.4(13)
C1c N1c C5c C31c 173.9(7)
Eu1 N2c C6c N3c -146.9(6)
Eu1 N2c C6c C1c 37.3(10)
C7c N2c C6c N3c 3.9(10)
C7c N2c C6c C1c -171.9(8)
Eu1 N2c C7c C8c -43.3(13)
Eu1 N2c C7c C12c 138.9(7)
C6c N2c C7c C8c 174.6(10)
C6c N2c C7c C12c -3.2(10)
C12c N3c C6c N2c -3.2(11)
C12c N3c C6c C1c 172.4(9)
C56c N3c C6c N2c 168.4(9)
C56c N3c C6c C1c -16.1(15)
C6c N3c C12c C7c .9(10)
C6c N3c C12c C11c -179.3(11)
C56c N3c C12c C7c -171.3(8)
C56c N3c C12c C11c 8.5(16)
C6c N3c C56c C57c 108.8(11)
C12c N3c C56c C57c -80.8(12)
C20c N4c C16c C15c -177.8(10)
C20c N4c C16c C17c .1(10)
C16c N4c C20c N5c -1.0(11)
C16c N4c C20c C21c 177.3(9)
C20c N5c C17c C16c -1.4(10)
C20c N5c C17c C18c -179.0(10)
C58c N5c C17c C16c 174.6(9)
C58c N5c C17c C18c -3.0(16)
C17c N5c C20c N4c 1.5(11)
C17c N5c C20c C21c -176.7(9)
C58c N5c C20c N4c -174.0(9)
C58c N5c C20c C21c 7.7(16)
C17c N5c C58c C59c 83.8(11)
C20c N5c C58c C59c -101.3(12)
C25c N6c C21c C20c -179.5(8)
C25c N6c C21c C22c -.2(14)
C21c N6c C25c C24c 2.1(15)
C21c N6c C25c C26c 176.4(9)
C27c N7c C26c O1c 169.4(10)
C27c N7c C26c C25c -9.3(15)
C29c N7c C26c O1c -4.0(15)
C29c N7c C26c C25c 177.3(9)
C26c N7c C27c C28c -105.2(13)
C29c N7c C27c C28c 68.4(13)
C26c N7c C29c C30c -74.5(12)
C27c N7c C29c C30c 111.6(12)
Eu1 N8c C31c N9c -162.7(5)
Eu1 N8c C31c C5c 22.0(10)
C32c N8c C31c N9c 1.0(9)
C32c N8c C31c C5c -174.2(7)
Eu1 N8c C32c C33c -20.9(12)
Eu1 N8c C32c C37c 158.9(6)
C31c N8c C32c C33c 179.2(8)
C31c N8c C32c C37c -1.0(9)
C37c N9c C31c N8c -.7(9)
C37c N9c C31c C5c 174.1(8)
C60c N9c C31c N8c 177.2(8)
C60c N9c C31c C5c -8.0(14)
C31c N9c C37c C32c .1(9)
C31c N9c C37c C36c 177.7(9)
C60c N9c C37c C32c -178.0(8)
C60c N9c C37c C36c -.3(14)
C31c N9c C60c C61c -66.4(11)
C37c N9c C60c C61c 111.2(10)
Eu3 N10c C41c C40c -46.7(13)
Eu3 N10c C41c C42c 133.3(7)
C45c N10c C41c C40c 178.8(10)
C45c N10c C41c C42c -1.2(11)
Eu3 N10c C45c N11c -142.5(7)
Eu3 N10c C45c C46c 37.3(11)
C41c N10c C45c N11c -.1(11)
C41c N10c C45c C46c 179.6(9)
C45c N11c C42c C41c -2.0(10)
C45c N11c C42c C43c 177.7(11)
C62c N11c C42c C41c -169.9(9)
C62c N11c C42c C43c 9.8(16)
C42c N11c C45c N10c 1.4(11)
C42c N11c C45c C46c -178.4(10)
C62c N11c C45c N10c 168.4(10)
C62c N11c C45c C46c -11.4(17)
C42c N11c C62c C63c -89.2(11)
C45c N11c C62c C63c 106.1(11)
Eu3 N12c C46c C45c -6.4(12)
Eu3 N12c C46c C47c 172.7(9)
C50c N12c C46c C45c -176.0(9)
C50c N12c C46c C47c 3.1(16)
Eu3 N12c C50c C49c -167.2(10)
Eu3 N12c C50c C51c 3.7(11)
C46c N12c C50c C49c 2.7(16)
C46c N12c C50c C51c 173.5(9)
C52c N13c C51c O2c 158.5(14)
C52c N13c C51c C50c -21.3(19)
C54c N13c C51c O2c 4.1(18)
C54c N13c C51c C50c -175.6(13)
C51c N13c C52c C53c 117.2(18)
C54c N13c C52c C53c -87(2)
C51c N13c C54c C55c -82.6(16)
C52c N13c C54c C55c 121.1(17)
N1c C1c C2c C3c -1.6(15)
C6c C1c C2c C3c -173.1(10)
N1c C1c C6c N2c -23.0(12)
N1c C1c C6c N3c 161.8(9)
C2c C1c C6c N2c 149.1(9)
C2c C1c C6c N3c -26.1(14)
C1c C2c C3c C4c -.9(18)
C2c C3c C4c C5c 2.2(18)
C3c C4c C5c N1c -1.0(16)
C3c C4c C5c C31c -175.8(10)
N1c C5c C31c N8c -10.0(11)
N1c C5c C31c N9c 175.5(8)
C4c C5c C31c N8c 165.2(9)
C4c C5c C31c N9c -9.3(14)
N2c C7c C8c C9c -179.3(9)
C12c C7c C8c C9c -1.7(14)
N2c C7c C12c N3c 1.4(10)
N2c C7c C12c C11c -178.3(9)
C8c C7c C12c N3c -176.6(9)
C8c C7c C12c C11c 3.7(15)
C7c C8c C9c C10c -1.8(14)
C7c C8c C9c C13c -179.2(9)
C8c C9c C10c C11c 3.7(16)
C13c C9c C10c C11c -178.9(10)
C8c C9c C13c C14c -26.9(13)
C10c C9c C13c C14c 155.6(9)
C9c C10c C11c C12c -1.7(15)
C10c C11c C12c N3c 178.4(10)
C10c C11c C12c C7c -1.9(15)
C9c C13c C14c C15c -67.6(12)
C9c C13c C14c C19c 113.0(11)
C13c C14c C15c C16c -176.5(9)
C19c C14c C15c C16c 2.9(14)
C13c C14c C19c C18c 177.4(10)
C15c C14c C19c C18c -1.9(17)
C14c C15c C16c N4c 177.3(9)
C14c C15c C16c C17c -.4(13)
N4c C16c C17c N5c .8(11)
N4c C16c C17c C18c 178.6(9)
C15c C16c C17c N5c 178.9(8)
C15c C16c C17c C18c -3.3(15)
N5c C17c C18c C19c -178.6(10)
C16c C17c C18c C19c 4.2(16)
C17c C18c C19c C14c -1.5(17)
N4c C20c C21c N6c 21.9(13)
N4c C20c C21c C22c -157.4(10)
N5c C20c C21c N6c -160.0(9)
N5c C20c C21c C22c 20.8(16)
N6c C21c C22c C23c -2.0(15)
C20c C21c C22c C23c 177.2(10)
C21c C22c C23c C24c 2.5(16)
C22c C23c C24c C25c -.7(17)
C23c C24c C25c N6c -1.7(17)
C23c C24c C25c C26c -175.1(11)
N6c C25c C26c O1c -39.5(13)
N6c C25c C26c N7c 139.3(10)
C24c C25c C26c O1c 134.8(11)
C24c C25c C26c N7c -46.4(16)
N8c C32c C33c C34c 176.3(8)
C37c C32c C33c C34c -3.6(12)
N8c C32c C37c N9c .6(9)
N8c C32c C37c C36c -177.4(8)
C33c C32c C37c N9c -179.6(7)
C33c C32c C37c C36c 2.5(13)
C32c C33c C34c C35c 2.4(11)
C32c C33c C34c C38c -176.2(7)
C33c C34c C35c C36c -.2(13)
C38c C34c C35c C36c 178.4(8)
C33c C34c C38c C39c -56.7(11)
C35c C34c C38c C39c 124.7(9)
C34c C35c C36c C37c -.9(13)
C35c C36c C37c N9c -177.6(9)
C35c C36c C37c C32c -.3(13)
C34c C38c C39c C40c -22.8(13)
C34c C38c C39c C44c 158.8(9)
C38c C39c C40c C41c -176.4(9)
C44c C39c C40c C41c 2.0(14)
C38c C39c C44c C43c 177.2(9)
C40c C39c C44c C43c -1.2(15)
C39c C40c C41c N10c 177.4(9)
C39c C40c C41c C42c -2.6(14)
N10c C41c C42c N11c 2.0(11)
N10c C41c C42c C43c -177.7(9)
C40c C41c C42c N11c -178.0(9)
C40c C41c C42c C43c 2.3(14)
N11c C42c C43c C44c 178.9(10)
C41c C42c C43c C44c -1.4(14)
C42c C43c C44c C39c .8(15)
N10c C45c C46c N12c -22.0(14)
N10c C45c C46c C47c 158.9(11)
N11c C45c C46c N12c 157.7(10)
N11c C45c C46c C47c -21.4(17)
N12c C46c C47c C48c -6.1(18)
C45c C46c C47c C48c 172.9(12)
C46c C47c C48c C49c 3(3)
C47c C48c C49c C50c 2(3)
C48c C49c C50c N12c -5(2)
C48c C49c C50c C51c -174.7(13)
N12c C50c C51c O2c -24.8(13)
N12c C50c C51c N13c 154.9(11)
C49c C50c C51c O2c 145.6(12)
C49c C50c C51c N13c -34.7(18)
O1d S1d C1d F1d -56.9(13)
O1d S1d C1d F2d -176.8(12)
O1d S1d C1d F3d 59.2(11)
O2d S1d C1d F1d 58.7(15)
O2d S1d C1d F2d -61.2(15)
O2d S1d C1d F3d 174.8(12)
O3d S1d C1d F1d -176.7(11)
O3d S1d C1d F2d 63.5(14)
O3d S1d C1d F3d -60.5(12)
O1e S1e C1e F1e 62.5(10)
O1e S1e C1e F2e -56.2(9)
O1e S1e C1e F3e -176.7(7)
O2e S1e C1e F1e -177.4(9)
O2e S1e C1e F2e 63.9(10)
O2e S1e C1e F3e -56.7(9)
O3e S1e C1e F1e -56.6(10)
O3e S1e C1e F2e -175.3(9)
O3e S1e C1e F3e 64.2(8)
O1f S1f C1f F1f 55.6(16)
O1f S1f C1f F2f -61.2(12)
O1f S1f C1f F3f -179.4(14)
O2f S1f C1f F1f 175.8(13)
O2f S1f C1f F2f 58.9(12)
O2f S1f C1f F3f -59.3(15)
O3f S1f C1f F1f -65.1(15)
O3f S1f C1f F2f 178.1(10)
O3f S1f C1f F3f 59.8(15)
O1g S1g C1g F1g -61.0(11)
O1g S1g C1g F2g 59.9(9)
O1g S1g C1g F3g -179.8(8)
O2g S1g C1g F1g -179.3(10)
O2g S1g C1g F2g -58.4(9)
O2g S1g C1g F3g 61.8(10)
O3g S1g C1g F1g 60.6(11)
O3g S1g C1g F2g -178.5(7)
O3g S1g C1g F3g -58.2(9)
O1h S1h C1h F1h 57.7(9)
O1h S1h C1h F2h -63.3(10)
O1h S1h C1h F3h 177.4(9)
O2h S1h C1h F1h 179.1(9)
O2h S1h C1h F2h 58.1(10)
O2h S1h C1h F3h -61.3(10)
O3h S1h C1h F1h -60.6(9)
O3h S1h C1h F2h 178.3(9)
O3h S1h C1h F3h 59.0(10)
O1i S1i C1i F1i -47(3)
O1i S1i C1i F2i -158(3)
O1i S1i C1i F3i 72(3)
O2i S1i C1i F1i 74(3)
O2i S1i C1i F2i -37(3)
O2i S1i C1i F3i -168(3)
O3i S1i C1i F1i -165(3)
O3i S1i C1i F2i 84(3)
O3i S1i C1i F3i -46(3)
O1i' S1i C1i F1i' 66.9(15)
O1i' S1i C1i F2i' -63.4(19)
O1i' S1i C1i F3i' 177.7(16)
O2i' S1i C1i F1i' -172.7(14)
O2i' S1i C1i F2i' 57.0(18)
O2i' S1i C1i F3i' -61.9(15)
O3i' S1i C1i F1i' -54.8(14)
O3i' S1i C1i F2i' 174.9(17)
O3i' S1i C1i F3i' 55.9(15)
O1j S1j C1j F1j -52(2)
O1j S1j C1j F2j -174(2)
O1j S1j C1j F3j 67(3)
O2j S1j C1j F1j 68.0(18)
O2j S1j C1j F2j -55(2)
O2j S1j C1j F3j -174(3)
O3j S1j C1j F1j -171.4(17)
O3j S1j C1j F2j 66(2)
O3j S1j C1j F3j -53(3)
O1j' S1j C1j' F1j' -58(3)
O1j' S1j C1j' F2j' -178(2)
O1j' S1j C1j' F3j' 63.3(19)
O2j' S1j C1j' F1j' 64.6(19)
O2j' S1j C1j' F2j' -55(3)
O2j' S1j C1j' F3j' -173.6(16)
O3j' S1j C1j' F1j' -179.6(15)
O3j' S1j C1j' F2j' 60.8(19)
O3j' S1j C1j' F3j' -57.8(15)
O1k S1k C1k F1k 175.1(17)
O1k S1k C1k F2k 54(3)
O1k S1k C1k F3k -62.4(19)
O2k S1k C1k F1k -56.5(19)
O2k S1k C1k F2k -178.0(18)
O2k S1k C1k F3k 66.0(18)
O3k S1k C1k F1k 72.1(19)
O3k S1k C1k F2k -49(3)
O3k S1k C1k F3k -165.4(16)
O1k' S1k C1k' F1k' -173.2(15)
O1k' S1k C1k' F2k' 65.6(19)
O1k' S1k C1k' F3k' -56.3(18)
O2k' S1k C1k' F1k' -52.0(17)
O2k' S1k C1k' F2k' -173.2(18)
O2k' S1k C1k' F3k' 64.8(18)
O3k' S1k C1k' F1k' 70.4(14)
O3k' S1k C1k' F2k' -50.8(17)
O3k' S1k C1k' F3k' -172.8(14)
O1l S1l C1l F1l -44(3)
O1l S1l C1l F2l -162.2(18)
O1l S1l C1l F3l 71.5(18)
O2l S1l C1l F1l 73(3)
O2l S1l C1l F2l -45(2)
O2l S1l C1l F3l -171.1(17)
O3l S1l C1l F1l -165(3)
O3l S1l C1l F2l 77(3)
O3l S1l C1l F3l -50(3)
O1l' S1l C1l' F1l' -172(3)
O1l' S1l C1l' F2l' 67(3)
O1l' S1l C1l' F3l' -50(3)
O2l' S1l C1l' F1l' 61(3)
O2l' S1l C1l' F2l' -60(4)
O2l' S1l C1l' F3l' -177(4)
O3l' S1l C1l' F1l' -52(3)
O3l' S1l C1l' F2l' -173(4)
O3l' S1l C1l' F3l' 70(4)
O1l'' S1l C1l' F1l'' -161(3)
O1l'' S1l C1l' F2l'' 81(3)
O1l'' S1l C1l' F3l'' -46(3)
O2l'' S1l C1l' F1l'' 84(3)
O2l'' S1l C1l' F2l'' -33(3)
O2l'' S1l C1l' F3l'' -160(3)
O3l'' S1l C1l' F1l'' -36(3)
O3l'' S1l C1l' F2l'' -153(3)
O3l'' S1l C1l' F3l'' 80(3)
